data_1554591
loop_
_publ_author_name
'Merz, Lukas S.'
'Wadepohl, Hubert'
'Clot, Eric'
'Gade, Lutz H.'

_publ_section_title
;
 Dehydrogenative coupling of 4-substituted pyridines mediated by a
 zirconium(ii) synthon: reaction pathways and dead ends.
;
_journal_issue 23
_journal_name_full 'Chemical science'
_journal_page_first 5223
_journal_page_last 5232
_journal_paper_doi 10.1039/c8sc01025k
_journal_volume 9
_journal_year 2018
_chemical_formula_sum 'C57 H80 Cl N3 P2 Zr'
_chemical_formula_weight 995.85
_chemical_properties_physical 'air-sensitive, moisture-sensitive'
_space_group_crystal_system triclinic
_space_group_IT_number 2
_space_group_name_Hall '-P 1'
_space_group_name_H-M_alt 'P -1'
_atom_sites_solution_hydrogens mixed
_atom_sites_solution_primary iterative
_atom_sites_solution_secondary difmap
_audit_block_code ga_lm10
_audit_creation_date 2016-06-27
_audit_creation_method
;
Olex2 1.2
(compiled Aug 10 2017 17:44:14 for OlexSys, GUI svn.r5381)
;
_audit_update_record
;
2018-02-28 deposited with the CCDC.
2018-05-15 downloaded from the CCDC.
;
_cell_angle_alpha 100.8658(12)
_cell_angle_beta 95.4948(13)
_cell_angle_gamma 103.4908(14)
_cell_formula_units_Z 4
_cell_length_a 12.6621(2)
_cell_length_b 18.1002(3)
_cell_length_c 23.9357(3)
_cell_measurement_reflns_used 36948
_cell_measurement_temperature 120(1)
_cell_measurement_theta_max 31.0950
_cell_measurement_theta_min 3.2310
_cell_volume 5182.35(14)
_computing_cell_refinement 'CrysAlisPro 1.171.38.43 (Rigaku OD, 2015)'
_computing_data_collection 'CrysAlisPro 1.171.38.43 (Rigaku OD, 2015)'
_computing_data_reduction 'CrysAlisPro 1.171.38.43 (Rigaku OD, 2015)'
_computing_molecular_graphics 'Olex2 (Dolomanov et al., 2009)'
_computing_publication_material 'encif (Wadepohl, 2009-17); encifer 1.5.2 (CCDC, 2016)'
_computing_structure_refinement 'ShelXL (Sheldrick, 2015)'
_computing_structure_solution 'SUPERFLIP (Palatinus, 2007-2009)'
_diffrn_ambient_environment 'perfluoro polyether oil / N~2~'
_diffrn_ambient_temperature 120(1)
_diffrn_detector 'CCD plate'
_diffrn_detector_area_resol_mean 7.9621
_diffrn_detector_type Eos
_diffrn_measured_fraction_theta_full 0.998
_diffrn_measured_fraction_theta_max 0.947
_diffrn_measurement_details
;
List of Runs (angles in degrees, time in seconds):

  # Type    Start    End  Width  t~exp~   \w     \q     \k     \f   Frames
#--------------------------------------------------------------------------
  1  \w    -20.00  72.00   0.50   12.50    --   28.16 -99.00  60.00  184
  2  \w     -3.00  99.00   0.50   12.50    --   28.16  77.00-120.00  204
  3  \w     -3.00  99.00   0.50   12.50    --   28.16  77.00 -30.00  204
  4  \w    -43.00  60.00   0.50   12.50    --   28.16 -77.00 120.00  206
  5  \w    -43.00  62.00   0.50   12.50    --   28.16 -81.00-128.00  210
  6  \w      7.00  97.00   0.50   12.50    --   28.16  57.00  90.00  180
  7  \w    -41.00  50.00   0.50   12.50    --   28.16 -57.00 -60.00  182
  8  \w      7.00  97.00   0.50   12.50    --   28.16  57.00-150.00  180
  9  \w     -3.00  99.00   0.50   12.50    --   28.16  77.00 150.00  204
 10  \w    -41.00  50.00   0.50   12.50    --   28.16 -57.00 120.00  182
 11  \w     -3.00  99.00   0.50   12.50    --   28.16  77.00  60.00  204
 12  \w    -20.00  72.00   0.50   12.50    --   28.16 -99.00 -90.00  184
 13  \w      7.00  97.00   0.50   12.50    --   28.16  57.00 150.00  180
 14  \w      1.00  86.00   0.50   12.50    --   28.16  38.00  30.00  170
 15  \w      1.00 101.00   0.50   12.50    --   28.16  38.00-150.00  200
;
_diffrn_measurement_device 'four-circle diffractometer'
_diffrn_measurement_device_type 'Agilent SuperNova, Dual, Cu at zero, Eos'
_diffrn_measurement_method '\w scans'
_diffrn_measurement_specimen_support 'polyimid foil'
_diffrn_orient_matrix_type 'CrysAlisPro convention (1999,Acta A55,543-557)'
_diffrn_orient_matrix_UB_11 0.0513056000
_diffrn_orient_matrix_UB_12 0.0028635000
_diffrn_orient_matrix_UB_13 -0.0101571000
_diffrn_orient_matrix_UB_21 0.0253188000
_diffrn_orient_matrix_UB_22 0.0304916000
_diffrn_orient_matrix_UB_23 0.0241461000
_diffrn_orient_matrix_UB_31 0.0108574000
_diffrn_orient_matrix_UB_32 -0.0276949000
_diffrn_orient_matrix_UB_33 0.0156278000
_diffrn_radiation_monochromator mirror
_diffrn_radiation_probe x-ray
_diffrn_radiation_type 'Mo K\a'
_diffrn_radiation_wavelength 0.71073
_diffrn_reflns_av_R_equivalents 0.0705
_diffrn_reflns_av_unetI/netI 0.0612
_diffrn_reflns_Laue_measured_fraction_full 0.998
_diffrn_reflns_Laue_measured_fraction_max 0.947
_diffrn_reflns_limit_h_max 18
_diffrn_reflns_limit_h_min -19
_diffrn_reflns_limit_k_max 27
_diffrn_reflns_limit_k_min -26
_diffrn_reflns_limit_l_max 35
_diffrn_reflns_limit_l_min -35
_diffrn_reflns_number 184312
_diffrn_reflns_point_group_measured_fraction_full 0.998
_diffrn_reflns_point_group_measured_fraction_max 0.947
_diffrn_reflns_theta_full 25.242
_diffrn_reflns_theta_max 32.338
_diffrn_reflns_theta_min 3.080
_diffrn_source 'microfocus X-Ray tube'
_diffrn_source_type 'Agilent SuperNova (Mo) X-ray Source'
_exptl_absorpt_coefficient_mu 0.365
_exptl_absorpt_correction_T_max 0.983
_exptl_absorpt_correction_T_min 0.934
_exptl_absorpt_correction_type gaussian
_exptl_absorpt_process_details
;
CrysAlisPro 1.171.38.43 (Rigaku Oxford Diffraction, 2015)
Numerical absorption correction based on gaussian integration over
 a multifaceted crystal model (Busing & Levy, 1957).
Empirical absorption correction using spherical harmonics,
 implemented in SCALE3 ABSPACK scaling algorithm.
;
_exptl_crystal_colour orange
_exptl_crystal_colour_primary orange
_exptl_crystal_density_diffrn 1.276
_exptl_crystal_description block
_exptl_crystal_F_000 2120
_exptl_crystal_size_max 0.283
_exptl_crystal_size_mid 0.125
_exptl_crystal_size_min 0.057
_refine_diff_density_max 1.906
_refine_diff_density_min -0.999
_refine_diff_density_rms 0.081
_refine_ls_extinction_method none
_refine_ls_goodness_of_fit_ref 1.037
_refine_ls_hydrogen_treatment mixed
_refine_ls_matrix_type full
_refine_ls_number_parameters 1197
_refine_ls_number_reflns 35040
_refine_ls_number_restraints 247
_refine_ls_restrained_S_all 1.036
_refine_ls_R_factor_all 0.0787
_refine_ls_R_factor_gt 0.0497
_refine_ls_shift/su_max 0.002
_refine_ls_shift/su_mean 0.000
_refine_ls_structure_factor_coef Fsqd
_refine_ls_weighting_details 'w=1/[\s^2^(Fo^2^)+(0.0492P)^2^+2.0752P] where P=(Fo^2^+2Fc^2^)/3'
_refine_ls_weighting_scheme calc
_refine_ls_wR_factor_gt 0.1091
_refine_ls_wR_factor_ref 0.1213
_reflns_Friedel_coverage 0.000
_reflns_number_gt 25107
_reflns_number_total 35040
_reflns_threshold_expression 'I > 2\s(I)'
_cod_data_source_file c8sc01025k3.cif
_cod_data_source_block ga_lm10_sq
_cod_original_cell_volume 5182.33(15)
_cod_database_code 1554591
_audit_block_refno 2727
_audit_block_usercomment 'LM009, block, orange'
_shelx_space_group_comment
;
The symmetry employed for this shelxl refinement is uniquely defined
by the following loop, which should always be used as a source of
symmetry information in preference to the above space-group names.
They are only intended as comments.
;
_shelx_estimated_absorpt_t_max 0.964
_shelx_estimated_absorpt_t_min 0.964
_reflns_odcompleteness_completeness 99.90
_reflns_odcompleteness_iscentric 1
_reflns_odcompleteness_theta 30.44
_shelxl_version_number 2018/1
_olex2_refinement_description
;
1. Fixed Uiso
 At 1.2 times of:
  All C(H) groups, All C(H,H) groups
 At 1.5 times of:
  All C(H,H,H) groups, All C(H,H,H,H,H,H) groups
2. Restrained distances
 C76A-C77A \\sim C76A-C78A \\sim C76A-C79A \\sim C76B-C77B \\sim C76B-C78B
\\sim C76B-C79B
 with sigma of 0.02
 C10-C20A \\sim C10-C20B \\sim C65-C76A \\sim C65-C76B
 with sigma of 0.02
 C77A-C78A \\sim C77A-C79A \\sim C78A-C79A \\sim C77B-C78B \\sim C77B-C79B
\\sim C78B-C79B
 with sigma of 0.02
 C93A-C94 \\sim C93B-C94 \\sim C93A-C95A \\sim C93B-C95B
 with sigma of 0.02
 C94-C95A \\sim C94-C95B
 with sigma of 0.02
3. Uiso/Uaniso restraints and constraints
C2 \\sim C3 \\sim C4 \\sim C5 \\sim C6 \\sim C7 \\sim C8 \\sim C9 \\sim C10
\\sim C11 \\sim C12 \\sim C13 \\sim C14 \\sim C15 \\sim C16 \\sim C17 \\sim C18
\\sim C19 \\sim C20A \\sim C21A \\sim C22A \\sim C23A \\sim C20B \\sim C21B
\\sim C22B \\sim C23B \\sim C24 \\sim C25 \\sim C26 \\sim C27 \\sim C28 \\sim
C29 \\sim C30 \\sim C31 \\sim C32 \\sim C33 \\sim C34 \\sim C35 \\sim C36 \\sim
C37 \\sim C38 \\sim C39 \\sim C40 \\sim C41 \\sim C42 \\sim C43 \\sim C44 \\sim
C45 \\sim C46 \\sim C47 \\sim C48 \\sim C49 \\sim C50 \\sim C51 \\sim C52 \\sim
C53 \\sim C62 \\sim C63 \\sim C64 \\sim C65 \\sim C66 \\sim C67 \\sim C68 \\sim
C69 \\sim C70 \\sim C71 \\sim C72 \\sim C73 \\sim C74 \\sim C75 \\sim C76A
\\sim C77A \\sim C78A \\sim C79A \\sim C76B \\sim C77B \\sim C78B \\sim C79B
\\sim C80 \\sim C81 \\sim C82 \\sim C83 \\sim C84 \\sim C85 \\sim C86 \\sim C87
\\sim C88 \\sim C89 \\sim C90 \\sim C91 \\sim C92 \\sim C94 \\sim C93A \\sim
C95A \\sim C93B \\sim C95B \\sim C96 \\sim C97 \\sim C98 \\sim C99 \\sim C100
\\sim C101 \\sim C102 \\sim C103 \\sim C104 \\sim C105 \\sim C106 \\sim C107
\\sim C108 \\sim C109 \\sim C110 \\sim C111 \\sim C112 \\sim C113: within 1A
with sigma of 0.01 and sigma for terminal atoms of 0.01
4. Rigid body (RIGU) restrains
 C16, C17, C18, C19
 with sigma for 1-2 distances of 0.004 and sigma for 1-3 distances of 0.004
 C20A, C21A, C22A, C23A, C20B, C21B, C22B, C23B
 with sigma for 1-2 distances of 0.004 and sigma for 1-3 distances of 0.004
 C76A, C77A, C78A, C79A, C76B, C77B, C78B, C79B
 with sigma for 1-2 distances of 0.004 and sigma for 1-3 distances of 0.004
 C80, C81, C82, C83
 with sigma for 1-2 distances of 0.004 and sigma for 1-3 distances of 0.004
 C94, C93A, C95A, C93B, C95B
 with sigma for 1-2 distances of 0.004 and sigma for 1-3 distances of 0.004
5. Same fragment restrains
{C16, C17, C18, C19} sigma for 1-2: 0.02, 1-3: 0.04
as
{C20A, C21A, C22A, C23A}
{C16, C17, C18, C19} sigma for 1-2: 0.02, 1-3: 0.04
as
{C20B, C21B, C22B, C23B}
{C16, C17, C18, C19} sigma for 1-2: 0.02, 1-3: 0.04
as
{C80, C81, C82, C83}
6. Others
 Sof(C76B)=Sof(C77B)=Sof(H77D)=Sof(H77E)=Sof(H77F)=Sof(C78B)=Sof(H78D)=
 Sof(H78E)=Sof(H78F)=Sof(C79B)=Sof(H79D)=Sof(H79E)=Sof(H79F)=1-FVAR(1)
 Sof(C76A)=Sof(C77A)=Sof(H77A)=Sof(H77B)=Sof(H77C)=Sof(C78A)=Sof(H78A)=
 Sof(H78B)=Sof(H78C)=Sof(C79A)=Sof(H79A)=Sof(H79B)=Sof(H79C)=FVAR(1)
 Sof(H94D)=Sof(H94E)=Sof(H94F)=Sof(C93B)=Sof(H93B)=Sof(C95B)=Sof(H95D)=
 Sof(H95E)=Sof(H95F)=1-FVAR(2)
 Sof(H94A)=Sof(H94B)=Sof(H94C)=Sof(C93A)=Sof(H93A)=Sof(C95A)=Sof(H95A)=
 Sof(H95B)=Sof(H95C)=FVAR(2)
 Sof(C20B)=Sof(C21B)=Sof(H21D)=Sof(H21E)=Sof(H21F)=Sof(C22B)=Sof(H22D)=
 Sof(H22E)=Sof(H22F)=Sof(C23B)=Sof(H23D)=Sof(H23E)=Sof(H23F)=1-FVAR(3)
 Sof(C20A)=Sof(C21A)=Sof(H21A)=Sof(H21B)=Sof(H21C)=Sof(C22A)=Sof(H22A)=
 Sof(H22B)=Sof(H22C)=Sof(C23A)=Sof(H23A)=Sof(H23B)=Sof(H23C)=FVAR(3)
7.a Ternary CH refined with riding coordinates:
 C24(H24), C27(H27), C30(H30), C33(H33), C84(H84), C87(H87), C90(H90),
 C93A(H93A), C93B(H93B)
7.b Secondary CH2 refined with riding coordinates:
 C14(H14A,H14B), C15(H15A,H15B), C74(H74A,H74B), C75(H75A,H75B)
7.c Me refined with riding coordinates:
 C77A(H77A,H77B,H77C), C78A(H78A,H78B,H78C), C79A(H79A,H79B,H79C), C77B(H77D,
 H77E,H77F), C78B(H78D,H78E,H78F), C79B(H79D,H79E,H79F)
7.d Aromatic/amide H refined with riding coordinates:
 C4(H4), C6(H6), C9(H9), C11(H11), C38(H38), C39(H39), C40(H40), C41(H41),
 C43(H43), C44(H44), C47(H47), C48(H48), C49(H49), C50(H50), C52(H52), C53(H53),
  C64(H64), C66(H66), C69(H69), C71(H71), C98(H98), C99(H99), C100(H100),
 C101(H101), C103(H103), C104(H104), C107(H107), C108(H108), C109(H109),
 C110(H110), C112(H112), C113(H113)
7.e Idealised Me refined as rotating group:
 C17(H17A,H17B,H17C), C18(H18A,H18B,H18C), C19(H19A,H19B,H19C), C21A(H21A,H21B,
 H21C), C22A(H22A,H22B,H22C), C23A(H23A,H23B,H23C), C21B(H21D,H21E,H21F),
 C22B(H22D,H22E,H22F), C23B(H23D,H23E,H23F), C25(H25A,H25B,H25C), C26(H26A,H26B,
 H26C), C28(H28A,H28B,H28C), C29(H29A,H29B,H29C), C31(H31A,H31B,H31C), C32(H32A,
 H32B,H32C), C34(H34A,H34B,H34C), C35(H35A,H35B,H35C), C81(H81A,H81B,H81C),
 C82(H82A,H82B,H82C), C83(H83A,H83B,H83C), C85(H85A,H85B,H85C), C86(H86A,H86B,
 H86C), C88(H88A,H88B,H88C), C89(H89A,H89B,H89C), C91(H91A,H91B,H91C), C92(H92A,
 H92B,H92C), C94(H94A,H94B,H94C), C94(H94D,H94E,H94F), C95A(H95A,H95B,H95C),
 C95B(H95D,H95E,H95F)
;
_olex2_submission_special_instructions 'No special instructions were received'
_oxdiff_exptl_absorpt_empirical_details
;
Empirical correction (ABSPACK) includes:
- Absorption correction using spherical harmonics
- Frame scaling
- Detector area scaling
;
_cell_oxdiff_length_a 12.6621(2)
_cell_oxdiff_length_b 18.1002(3)
_cell_oxdiff_length_c 23.9357(3)
_cell_oxdiff_angle_alpha 100.8658(12)
_cell_oxdiff_angle_beta 95.4948(13)
_cell_oxdiff_angle_gamma 103.4908(14)
_cell_oxdiff_volume 5182.33(14)
_cell_oxdiff_measurement_reflns_used 36948

loop_
_symmetry_equiv_pos_as_xyz
'x, y, z'
'-x, -y, -z'

loop_
_atom_site_label
_atom_site_type_symbol
_atom_site_fract_x
_atom_site_fract_y
_atom_site_fract_z
_atom_site_U_iso_or_equiv
_atom_site_adp_type
_atom_site_occupancy
_atom_site_site_symmetry_order
_atom_site_calc_flag
_atom_site_refinement_flags_posn
_atom_site_refinement_flags_adp
_atom_site_refinement_flags_occupancy
_atom_site_disorder_assembly
_atom_site_disorder_group
Zr1 Zr 1.53229(2) 0.27067(2) 1.01538(2) 0.01809(4) Uani 1 1 d . . . . .
Cl1 Cl 1.64851(4) 0.40825(3) 1.04823(2) 0.02717(11) Uani 1 1 d . . . . .
P1 P 1.71821(4) 0.23531(3) 0.97964(2) 0.02403(11) Uani 1 1 d . . . . .
P2 P 1.35843(5) 0.33510(3) 1.02269(2) 0.02231(11) Uani 1 1 d . . . . .
N1 N 1.49175(14) 0.25738(9) 0.92004(7) 0.0198(3) Uani 1 1 d . . . . .
N2 N 1.55718(14) 0.24675(9) 1.09765(7) 0.0210(3) Uani 1 1 d . . . . .
N3 N 1.42874(14) 0.15804(10) 1.00838(7) 0.0204(3) Uani 1 1 d . . . . .
C2 C 1.42730(16) 0.29688(11) 0.89045(8) 0.0196(4) Uani 1 1 d . U . . .
C3 C 1.38005(17) 0.35839(11) 0.91119(8) 0.0207(4) Uani 1 1 d . U . . .
C4 C 1.32208(17) 0.38593(12) 0.87110(8) 0.0224(4) Uani 1 1 d . U . . .
H4 H 1.290352 0.427176 0.885105 0.027 Uiso 1 1 calc R . . . .
C5 C 1.30679(17) 0.35732(11) 0.81123(8) 0.0212(4) Uani 1 1 d . U . . .
C6 C 1.35333(16) 0.29764(12) 0.79124(8) 0.0217(4) Uani 1 1 d . U . . .
H6 H 1.345333 0.276593 0.751129 0.026 Uiso 1 1 calc R . . . .
C7 C 1.41262(16) 0.26807(11) 0.83045(8) 0.0202(4) Uani 1 1 d . U . . .
C8 C 1.47041(16) 0.20841(11) 0.82076(8) 0.0213(4) Uani 1 1 d . U . . .
C9 C 1.48603(17) 0.16344(12) 0.76956(9) 0.0235(4) Uani 1 1 d . U . . .
H9 H 1.451524 0.167897 0.733753 0.028 Uiso 1 1 calc R . . . .
C10 C 1.55187(17) 0.11233(12) 0.77100(9) 0.0244(4) Uani 1 1 d D U . . .
C11 C 1.59959(17) 0.10841(12) 0.82551(9) 0.0250(4) Uani 1 1 d . U . . .
H11 H 1.645158 0.073689 0.826936 0.030 Uiso 1 1 calc R . . . .
C12 C 1.58514(17) 0.15157(12) 0.87762(9) 0.0228(4) Uani 1 1 d . U . . .
C13 C 1.51814(16) 0.20362(11) 0.87524(8) 0.0207(4) Uani 1 1 d . U . . .
C14 C 1.64705(18) 0.14148(12) 0.93171(9) 0.0259(4) Uani 1 1 d . U . . .
H14A H 1.701410 0.111840 0.921122 0.031 Uiso 1 1 calc R . . . .
H14B H 1.594944 0.110926 0.952340 0.031 Uiso 1 1 calc R . . . .
C15 C 1.39028(19) 0.40033(12) 0.97317(8) 0.0239(4) Uani 1 1 d . U . . .
H15A H 1.340209 0.435074 0.975667 0.029 Uiso 1 1 calc R . . . .
H15B H 1.466187 0.433370 0.985619 0.029 Uiso 1 1 calc R . . . .
C16 C 1.24261(18) 0.39486(12) 0.77212(8) 0.0246(4) Uani 1 1 d D U . . .
C17 C 1.3046(2) 0.48033(14) 0.77819(11) 0.0406(6) Uani 1 1 d D U . . .
H17A H 1.313099 0.508051 0.818347 0.061 Uiso 1 1 calc GR . . . .
H17B H 1.263164 0.504594 0.753624 0.061 Uiso 1 1 calc GR . . . .
H17C H 1.377251 0.482890 0.766479 0.061 Uiso 1 1 calc GR . . . .
C18 C 1.1282(2) 0.39130(15) 0.78992(10) 0.0345(5) Uani 1 1 d D U . . .
H18A H 1.090949 0.337272 0.789626 0.052 Uiso 1 1 calc GR . . . .
H18B H 1.084895 0.410991 0.762774 0.052 Uiso 1 1 calc GR . . . .
H18C H 1.135959 0.423356 0.828685 0.052 Uiso 1 1 calc GR . . . .
C19 C 1.2279(2) 0.35351(13) 0.70912(9) 0.0300(5) Uani 1 1 d D U . . .
H19A H 1.299968 0.357402 0.696518 0.045 Uiso 1 1 calc GR . . . .
H19B H 1.184515 0.377983 0.685680 0.045 Uiso 1 1 calc GR . . . .
H19C H 1.189610 0.298564 0.704667 0.045 Uiso 1 1 calc GR . . . .
C20A C 1.5834(8) 0.0649(6) 0.7178(4) 0.0259(16) Uani 0.563(13) 1 d D U P A 5
C21A C 1.5060(8) 0.0634(6) 0.6645(3) 0.060(2) Uani 0.563(13) 1 d D U P A 5
H21A H 1.429974 0.042629 0.670043 0.090 Uiso 0.563(13) 1 calc GR . P A 5
H21B H 1.522825 0.030152 0.631006 0.090 Uiso 0.563(13) 1 calc GR . P A 5
H21C H 1.515539 0.116331 0.658192 0.090 Uiso 0.563(13) 1 calc GR . P A 5
C22A C 1.7012(6) 0.1034(4) 0.7107(4) 0.0501(19) Uani 0.563(13) 1 d D U P A 5
H22A H 1.705266 0.155587 0.703851 0.075 Uiso 0.563(13) 1 calc GR . P A 5
H22B H 1.722789 0.071843 0.677896 0.075 Uiso 0.563(13) 1 calc GR . P A 5
H22C H 1.750948 0.107192 0.745691 0.075 Uiso 0.563(13) 1 calc GR . P A 5
C23A C 1.5771(9) -0.0197(6) 0.7231(6) 0.0405(19) Uani 0.563(13) 1 d D U P A 5
H23A H 1.630910 -0.019580 0.755366 0.061 Uiso 0.563(13) 1 calc GR . P A 5
H23B H 1.593163 -0.048782 0.687433 0.061 Uiso 0.563(13) 1 calc GR . P A 5
H23C H 1.503196 -0.044313 0.729708 0.061 Uiso 0.563(13) 1 calc GR . P A 5
C20B C 1.5684(10) 0.0650(7) 0.7133(5) 0.031(2) Uani 0.437(13) 1 d D U P A 6
C21B C 1.4639(8) 0.0339(6) 0.6703(4) 0.045(2) Uani 0.437(13) 1 d D U P A 6
H21D H 1.406572 0.003478 0.687687 0.068 Uiso 0.437(13) 1 calc GR . P A 6
H21E H 1.477956 0.000625 0.636016 0.068 Uiso 0.437(13) 1 calc GR . P A 6
H21F H 1.439635 0.077529 0.659481 0.068 Uiso 0.437(13) 1 calc GR . P A 6
C22B C 1.6550(11) 0.1174(5) 0.6874(6) 0.064(3) Uani 0.437(13) 1 d D U P A 6
H22D H 1.625757 0.159147 0.676596 0.097 Uiso 0.437(13) 1 calc GR . P A 6
H22E H 1.673255 0.086456 0.653275 0.097 Uiso 0.437(13) 1 calc GR . P A 6
H22F H 1.721207 0.140171 0.715890 0.097 Uiso 0.437(13) 1 calc GR . P A 6
C23B C 1.6109(12) -0.0051(8) 0.7236(8) 0.051(3) Uani 0.437(13) 1 d D U P A 6
H23D H 1.683335 0.013491 0.747297 0.077 Uiso 0.437(13) 1 calc GR . P A 6
H23E H 1.616777 -0.036824 0.686563 0.077 Uiso 0.437(13) 1 calc GR . P A 6
H23F H 1.559711 -0.036706 0.743404 0.077 Uiso 0.437(13) 1 calc GR . P A 6
C24 C 1.82085(19) 0.21218(15) 1.02953(10) 0.0336(5) Uani 1 1 d . U . . .
H24 H 1.871212 0.188847 1.006269 0.040 Uiso 1 1 calc R . . . .
C25 C 1.8893(2) 0.28549(18) 1.07158(12) 0.0486(7) Uani 1 1 d . U . . .
H25A H 1.928048 0.321885 1.050201 0.073 Uiso 1 1 calc GR . . . .
H25B H 1.942914 0.271772 1.097422 0.073 Uiso 1 1 calc GR . . . .
H25C H 1.841176 0.309994 1.094180 0.073 Uiso 1 1 calc GR . . . .
C26 C 1.7661(2) 0.15346(16) 1.06228(11) 0.0385(6) Uani 1 1 d . U . . .
H26A H 1.718932 0.176159 1.086757 0.058 Uiso 1 1 calc GR . . . .
H26B H 1.822473 0.139617 1.086264 0.058 Uiso 1 1 calc GR . . . .
H26C H 1.721654 0.106641 1.034976 0.058 Uiso 1 1 calc GR . . . .
C27 C 1.80454(18) 0.29232(14) 0.93625(10) 0.0316(5) Uani 1 1 d . U . . .
H27 H 1.868086 0.327884 0.964109 0.038 Uiso 1 1 calc R . . . .
C28 C 1.7483(2) 0.34495(18) 0.90924(14) 0.0522(8) Uani 1 1 d . U . . .
H28A H 1.689120 0.313230 0.878768 0.078 Uiso 1 1 calc GR . . . .
H28B H 1.801827 0.380022 0.892832 0.078 Uiso 1 1 calc GR . . . .
H28C H 1.717679 0.375657 0.938644 0.078 Uiso 1 1 calc GR . . . .
C29 C 1.8546(2) 0.24313(16) 0.89219(11) 0.0388(6) Uani 1 1 d . U . . .
H29A H 1.884689 0.206740 0.910342 0.058 Uiso 1 1 calc GR . . . .
H29B H 1.913537 0.277308 0.878247 0.058 Uiso 1 1 calc GR . . . .
H29C H 1.797789 0.213873 0.859801 0.058 Uiso 1 1 calc GR . . . .
C30 C 1.3389(2) 0.39636(14) 1.09049(9) 0.0328(5) Uani 1 1 d . U . . .
H30 H 1.259957 0.397408 1.087132 0.039 Uiso 1 1 calc R . . . .
C31 C 1.3628(3) 0.36010(18) 1.14160(10) 0.0495(7) Uani 1 1 d . U . . .
H31A H 1.323987 0.304748 1.132330 0.074 Uiso 1 1 calc GR . . . .
H31B H 1.337889 0.386665 1.175447 0.074 Uiso 1 1 calc GR . . . .
H31C H 1.441989 0.365678 1.149745 0.074 Uiso 1 1 calc GR . . . .
C32 C 1.4068(2) 0.47898(16) 1.10148(11) 0.0446(6) Uani 1 1 d . U . . .
H32A H 1.484423 0.479571 1.101623 0.067 Uiso 1 1 calc GR . . . .
H32B H 1.396810 0.507481 1.138852 0.067 Uiso 1 1 calc GR . . . .
H32C H 1.383531 0.503835 1.071149 0.067 Uiso 1 1 calc GR . . . .
C33 C 1.22037(19) 0.27135(15) 0.99100(11) 0.0340(5) Uani 1 1 d . U . . .
H33 H 1.229845 0.235892 0.955444 0.041 Uiso 1 1 calc R . . . .
C34 C 1.1392(2) 0.31600(18) 0.97241(13) 0.0475(7) Uani 1 1 d . U . . .
H34A H 1.130692 0.353708 1.005781 0.071 Uiso 1 1 calc GR . . . .
H34B H 1.067857 0.279350 0.956423 0.071 Uiso 1 1 calc GR . . . .
H34C H 1.166967 0.343523 0.943128 0.071 Uiso 1 1 calc GR . . . .
C35 C 1.1739(2) 0.21974(16) 1.03103(13) 0.0431(6) Uani 1 1 d . U . . .
H35A H 1.228614 0.193485 1.043430 0.065 Uiso 1 1 calc GR . . . .
H35B H 1.107386 0.180735 1.010644 0.065 Uiso 1 1 calc GR . . . .
H35C H 1.155977 0.251820 1.064751 0.065 Uiso 1 1 calc GR . . . .
C36 C 1.49457(17) 0.17409(12) 1.11186(8) 0.0209(4) Uani 1 1 d . U . . .
H36 H 1.4420(19) 0.1898(13) 1.1354(10) 0.025 Uiso 1 1 d R . . . .
C37 C 1.56712(17) 0.14016(12) 1.14922(8) 0.0216(4) Uani 1 1 d . U . . .
C38 C 1.56187(17) 0.06165(12) 1.14309(9) 0.0238(4) Uani 1 1 d . U . . .
H38 H 1.510862 0.024715 1.113328 0.029 Uiso 1 1 calc R . . . .
C39 C 1.63050(18) 0.03618(13) 1.18007(9) 0.0270(4) Uani 1 1 d . U . . .
H39 H 1.627001 -0.017709 1.175074 0.032 Uiso 1 1 calc R . . . .
C40 C 1.70354(19) 0.08951(14) 1.22397(9) 0.0303(5) Uani 1 1 d . U . . .
H40 H 1.749573 0.072200 1.249566 0.036 Uiso 1 1 calc R . . . .
C41 C 1.70985(19) 0.16836(14) 1.23076(9) 0.0300(5) Uani 1 1 d . U . . .
H41 H 1.760292 0.204768 1.261048 0.036 Uiso 1 1 calc R . . . .
C42 C 1.64264(18) 0.19465(12) 1.19344(8) 0.0248(4) Uani 1 1 d . U . . .
C43 C 1.65764(19) 0.27676(13) 1.19375(9) 0.0291(5) Uani 1 1 d . U . . .
H43 H 1.691688 0.315045 1.227537 0.035 Uiso 1 1 calc R . . . .
C44 C 1.62299(18) 0.29819(12) 1.14588(9) 0.0264(4) Uani 1 1 d . U . . .
H44 H 1.644735 0.351761 1.144846 0.032 Uiso 1 1 calc R . . . .
C45 C 1.43268(16) 0.11620(11) 1.05619(8) 0.0192(4) Uani 1 1 d . U . . .
H45 H 1.4744(19) 0.0773(13) 1.0439(10) 0.023 Uiso 1 1 d R . . . .
C46 C 1.32011(17) 0.07011(11) 1.06431(9) 0.0215(4) Uani 1 1 d . U . . .
C47 C 1.29240(18) 0.05820(12) 1.11737(9) 0.0253(4) Uani 1 1 d . U . . .
H47 H 1.343520 0.082287 1.151291 0.030 Uiso 1 1 calc R . . . .
C48 C 1.19027(19) 0.01122(14) 1.12116(10) 0.0311(5) Uani 1 1 d . U . . .
H48 H 1.172410 0.003189 1.157583 0.037 Uiso 1 1 calc R . . . .
C49 C 1.11459(18) -0.02386(14) 1.07205(10) 0.0322(5) Uani 1 1 d . U . . .
H49 H 1.045084 -0.055969 1.074727 0.039 Uiso 1 1 calc R . . . .
C50 C 1.14087(18) -0.01184(13) 1.01910(10) 0.0294(5) Uani 1 1 d . U . . .
H50 H 1.088624 -0.035400 0.985536 0.035 Uiso 1 1 calc R . . . .
C51 C 1.24339(17) 0.03456(12) 1.01433(9) 0.0242(4) Uani 1 1 d . U . . .
C52 C 1.27175(18) 0.05256(13) 0.96042(9) 0.0279(4) Uani 1 1 d . U . . .
H52 H 1.230924 0.021245 0.925084 0.034 Uiso 1 1 calc R . . . .
C53 C 1.35611(17) 0.11377(12) 0.96030(9) 0.0240(4) Uani 1 1 d . U . . .
H53 H 1.366526 0.127603 0.924479 0.029 Uiso 1 1 calc R . . . .
Zr61 Zr 0.97813(2) 0.22757(2) 0.48147(2) 0.01600(4) Uani 1 1 d . . . . .
Cl61 Cl 0.89574(5) 0.08789(3) 0.43221(2) 0.02840(11) Uani 1 1 d . . . . .
P61 P 0.76750(4) 0.24363(3) 0.47521(2) 0.02086(10) Uani 1 1 d . . . . .
P62 P 1.15554(4) 0.17763(3) 0.51590(2) 0.01954(10) Uani 1 1 d . . . . .
N61 N 0.94832(13) 0.23248(9) 0.57304(7) 0.0175(3) Uani 1 1 d . . . . .
N62 N 1.01138(14) 0.25824(9) 0.40287(7) 0.0204(3) Uani 1 1 d . . . . .
N63 N 1.07003(13) 0.34570(9) 0.50440(7) 0.0184(3) Uani 1 1 d . . . . .
C62 C 0.89075(15) 0.28026(11) 0.60502(8) 0.0174(3) Uani 1 1 d . U . . .
C63 C 0.82741(16) 0.32889(11) 0.58716(8) 0.0194(4) Uani 1 1 d . U . . .
C64 C 0.77367(17) 0.36539(12) 0.62796(9) 0.0234(4) Uani 1 1 d . U . . .
H64 H 0.731299 0.398124 0.616082 0.028 Uiso 1 1 calc R . . . .
C65 C 0.77756(18) 0.35736(12) 0.68502(9) 0.0255(4) Uani 1 1 d D U . . .
C66 C 0.83957(16) 0.30922(11) 0.70191(8) 0.0214(4) Uani 1 1 d . U . . .
H66 H 0.844749 0.302025 0.740284 0.026 Uiso 1 1 calc R . . . .
C67 C 0.89425(15) 0.27146(11) 0.66225(8) 0.0174(3) Uani 1 1 d . U . . .
C68 C 0.95553(15) 0.21477(11) 0.66744(8) 0.0169(3) Uani 1 1 d . U . . .
C69 C 0.98012(15) 0.18316(11) 0.71434(8) 0.0194(4) Uani 1 1 d . U . . .
H69 H 0.956496 0.199787 0.749994 0.023 Uiso 1 1 calc R . . . .
C70 C 1.03921(16) 0.12735(11) 0.70864(8) 0.0194(4) Uani 1 1 d . U . . .
C71 C 1.07183(16) 0.10585(11) 0.65474(8) 0.0207(4) Uani 1 1 d . U . . .
H71 H 1.112916 0.067928 0.650545 0.025 Uiso 1 1 calc R . . . .
C72 C 1.04830(16) 0.13610(11) 0.60703(8) 0.0188(4) Uani 1 1 d . U . . .
C73 C 0.98706(15) 0.19231(11) 0.61317(8) 0.0173(3) Uani 1 1 d . U . . .
C74 C 1.08904(17) 0.10313(12) 0.55249(9) 0.0224(4) Uani 1 1 d . U . . .
H74A H 1.026106 0.066487 0.525755 0.027 Uiso 1 1 calc R . . . .
H74B H 1.141846 0.073271 0.562254 0.027 Uiso 1 1 calc R . . . .
C75 C 0.80495(17) 0.33844(12) 0.52634(8) 0.0222(4) Uani 1 1 d . U . . .
H75A H 0.871127 0.372182 0.516683 0.027 Uiso 1 1 calc R . . . .
H75B H 0.744365 0.364150 0.523052 0.027 Uiso 1 1 calc R . . . .
C76A C 0.7237(5) 0.4034(4) 0.7316(3) 0.0256(14) Uani 0.504(4) 1 d D U P B 1
C77A C 0.8057(4) 0.4504(2) 0.78540(18) 0.0309(11) Uani 0.504(4) 1 d D U P B 1
H77A H 0.862523 0.489577 0.774358 0.046 Uiso 0.504(4) 1 calc R . P B 1
H77B H 0.766745 0.476257 0.813273 0.046 Uiso 0.504(4) 1 calc R . P B 1
H77C H 0.839862 0.415155 0.802755 0.046 Uiso 0.504(4) 1 calc R . P B 1
C78A C 0.6685(6) 0.4599(4) 0.7075(3) 0.0468(17) Uani 0.504(4) 1 d D U P B 1
H78A H 0.724203 0.499910 0.696443 0.070 Uiso 0.504(4) 1 calc R . P B 1
H78B H 0.614585 0.431322 0.673645 0.070 Uiso 0.504(4) 1 calc R . P B 1
H78C H 0.631366 0.484736 0.736871 0.070 Uiso 0.504(4) 1 calc R . P B 1
C79A C 0.6344(4) 0.3419(3) 0.7483(2) 0.0338(11) Uani 0.504(4) 1 d D U P B 1
H79A H 0.667859 0.304988 0.763915 0.051 Uiso 0.504(4) 1 calc R . P B 1
H79B H 0.597478 0.367362 0.777503 0.051 Uiso 0.504(4) 1 calc R . P B 1
H79C H 0.580697 0.313948 0.714276 0.051 Uiso 0.504(4) 1 calc R . P B 1
C76B C 0.6945(6) 0.3880(4) 0.7195(3) 0.0259(14) Uani 0.496(4) 1 d D U P B 2
C77B C 0.7049(4) 0.3680(3) 0.7784(2) 0.0359(12) Uani 0.496(4) 1 d D U P B 2
H77D H 0.780401 0.390335 0.797991 0.054 Uiso 0.496(4) 1 calc R . P B 2
H77E H 0.654487 0.389422 0.801318 0.054 Uiso 0.496(4) 1 calc R . P B 2
H77F H 0.686332 0.311285 0.773863 0.054 Uiso 0.496(4) 1 calc R . P B 2
C78B C 0.7241(5) 0.4764(3) 0.7249(3) 0.0381(14) Uani 0.496(4) 1 d D U P B 2
H78D H 0.716874 0.487800 0.686511 0.057 Uiso 0.496(4) 1 calc R . P B 2
H78E H 0.674387 0.498884 0.747641 0.057 Uiso 0.496(4) 1 calc R . P B 2
H78F H 0.799934 0.498884 0.744015 0.057 Uiso 0.496(4) 1 calc R . P B 2
C79B C 0.5760(4) 0.3521(3) 0.6907(2) 0.0395(13) Uani 0.496(4) 1 d D U P B 2
H79D H 0.566882 0.364078 0.652519 0.059 Uiso 0.496(4) 1 calc R . P B 2
H79E H 0.558394 0.295526 0.686763 0.059 Uiso 0.496(4) 1 calc R . P B 2
H79F H 0.526548 0.373662 0.714218 0.059 Uiso 0.496(4) 1 calc R . P B 2
C80 C 1.06516(18) 0.08686(12) 0.75720(9) 0.0251(4) Uani 1 1 d D U . . .
C81 C 1.0434(3) 0.12815(17) 0.81489(10) 0.0470(7) Uani 1 1 d D U . . .
H81A H 1.088122 0.182141 0.824396 0.071 Uiso 1 1 calc GR . . . .
H81B H 1.062663 0.101344 0.844811 0.071 Uiso 1 1 calc GR . . . .
H81C H 0.965528 0.127541 0.812579 0.071 Uiso 1 1 calc GR . . . .
C82 C 1.1863(2) 0.08583(16) 0.76382(11) 0.0398(6) Uani 1 1 d D U . . .
H82A H 1.202046 0.057336 0.727853 0.060 Uiso 1 1 calc GR . . . .
H82B H 1.201862 0.060134 0.795069 0.060 Uiso 1 1 calc GR . . . .
H82C H 1.232491 0.139373 0.772770 0.060 Uiso 1 1 calc GR . . . .
C83 C 0.9934(2) 0.00302(15) 0.74205(12) 0.0448(6) Uani 1 1 d D U . . .
H83A H 0.915853 0.003405 0.736672 0.067 Uiso 1 1 calc GR . . . .
H83B H 1.007256 -0.023044 0.773333 0.067 Uiso 1 1 calc GR . . . .
H83C H 1.011220 -0.024956 0.706461 0.067 Uiso 1 1 calc GR . . . .
C84 C 1.23171(18) 0.12977(13) 0.46375(9) 0.0273(4) Uani 1 1 d . U . . .
H84 H 1.305101 0.132472 0.484817 0.033 Uiso 1 1 calc R . . . .
C85 C 1.2514(2) 0.17425(16) 0.41574(11) 0.0420(6) Uani 1 1 d . U . . .
H85A H 1.181252 0.168641 0.392076 0.063 Uiso 1 1 calc GR . . . .
H85B H 1.300564 0.153113 0.391728 0.063 Uiso 1 1 calc GR . . . .
H85C H 1.285085 0.229475 0.432652 0.063 Uiso 1 1 calc GR . . . .
C86 C 1.1754(2) 0.04459(14) 0.43875(11) 0.0405(6) Uani 1 1 d . U . . .
H86A H 1.169814 0.016049 0.469763 0.061 Uiso 1 1 calc GR . . . .
H86B H 1.218382 0.022815 0.411083 0.061 Uiso 1 1 calc GR . . . .
H86C H 1.101719 0.039871 0.419258 0.061 Uiso 1 1 calc GR . . . .
C87 C 1.25983(17) 0.24662(13) 0.57267(9) 0.0249(4) Uani 1 1 d . U . . .
H87 H 1.218845 0.274350 0.599586 0.030 Uiso 1 1 calc R . . . .
C88 C 1.33477(19) 0.30935(14) 0.54897(11) 0.0325(5) Uani 1 1 d . U . . .
H88A H 1.384150 0.286081 0.526467 0.049 Uiso 1 1 calc GR . . . .
H88B H 1.378167 0.350689 0.580986 0.049 Uiso 1 1 calc GR . . . .
H88C H 1.289836 0.331356 0.524318 0.049 Uiso 1 1 calc GR . . . .
C89 C 1.32684(18) 0.20717(15) 0.60878(10) 0.0322(5) Uani 1 1 d . U . . .
H89A H 1.278153 0.175355 0.629568 0.048 Uiso 1 1 calc GR . . . .
H89B H 1.383571 0.247004 0.636381 0.048 Uiso 1 1 calc GR . . . .
H89C H 1.361604 0.173927 0.583451 0.048 Uiso 1 1 calc GR . . . .
C90 C 0.69191(18) 0.26269(13) 0.41188(9) 0.0290(5) Uani 1 1 d . U . . .
H90 H 0.634424 0.288599 0.425289 0.035 Uiso 1 1 calc R . . . .
C91 C 0.76913(19) 0.31798(14) 0.38379(10) 0.0313(5) Uani 1 1 d . U . . .
H91A H 0.807093 0.365209 0.412620 0.047 Uiso 1 1 calc GR . . . .
H91B H 0.726615 0.331862 0.352793 0.047 Uiso 1 1 calc GR . . . .
H91C H 0.823234 0.292339 0.367938 0.047 Uiso 1 1 calc GR . . . .
C92 C 0.6344(2) 0.18715(16) 0.36832(11) 0.0462(7) Uani 1 1 d . U . . .
H92A H 0.687659 0.156803 0.359084 0.069 Uiso 1 1 calc GR . . . .
H92B H 0.603263 0.199478 0.333204 0.069 Uiso 1 1 calc GR . . . .
H92C H 0.575520 0.156756 0.384773 0.069 Uiso 1 1 calc GR . . . .
C94 C 0.5625(2) 0.20975(17) 0.51430(14) 0.0483(7) Uani 1 1 d D U . . .
H94A H 0.577516 0.261646 0.539353 0.073 Uiso 0.698(6) 1 calc GR . P C 3
H94B H 0.508778 0.172814 0.529193 0.073 Uiso 0.698(6) 1 calc GR . P C 3
H94C H 0.532924 0.211498 0.475342 0.073 Uiso 0.698(6) 1 calc GR . P C 3
H94D H 0.535328 0.187702 0.546175 0.073 Uiso 0.302(6) 1 calc GR . P C 4
H94E H 0.501561 0.200146 0.483118 0.073 Uiso 0.302(6) 1 calc GR . P C 4
H94F H 0.594064 0.265953 0.527735 0.073 Uiso 0.302(6) 1 calc GR . P C 4
C93A C 0.6695(3) 0.1835(2) 0.51276(19) 0.0254(9) Uani 0.698(6) 1 d D U P C 3
H93A H 0.704966 0.192846 0.553512 0.030 Uiso 0.698(6) 1 calc R . P C 3
C95A C 0.6428(3) 0.0959(2) 0.48809(17) 0.0420(10) Uani 0.698(6) 1 d D U P C 3
H95A H 0.601922 0.083909 0.449207 0.063 Uiso 0.698(6) 1 calc GR . P C 3
H95B H 0.598172 0.068157 0.512661 0.063 Uiso 0.698(6) 1 calc GR . P C 3
H95C H 0.711173 0.079544 0.486589 0.063 Uiso 0.698(6) 1 calc GR . P C 3
C93B C 0.6518(8) 0.1709(6) 0.4920(4) 0.0236(18) Uani 0.302(6) 1 d D U P C 4
H93B H 0.618498 0.129927 0.456401 0.028 Uiso 0.302(6) 1 calc R . P C 4
C95B C 0.6895(6) 0.1323(4) 0.5396(3) 0.032(2) Uani 0.302(6) 1 d D U P C 4
H95D H 0.752257 0.112134 0.529574 0.047 Uiso 0.302(6) 1 calc GR . P C 4
H95E H 0.629113 0.089309 0.543391 0.047 Uiso 0.302(6) 1 calc GR . P C 4
H95F H 0.711164 0.170776 0.576112 0.047 Uiso 0.302(6) 1 calc GR . P C 4
C96 C 1.07898(17) 0.33603(12) 0.40083(8) 0.0204(4) Uani 1 1 d . U . . .
H96 H 1.1506(19) 0.3257(13) 0.3911(10) 0.024 Uiso 1 1 d R . . . .
C97 C 1.03334(17) 0.36847(13) 0.35198(9) 0.0242(4) Uani 1 1 d . U . . .
C98 C 1.03294(17) 0.44615(13) 0.35607(10) 0.0274(4) Uani 1 1 d . U . . .
H98 H 1.060719 0.482611 0.391518 0.033 Uiso 1 1 calc R . . . .
C99 C 0.99217(19) 0.47098(15) 0.30865(11) 0.0349(5) Uani 1 1 d . U . . .
H99 H 0.991829 0.524034 0.311792 0.042 Uiso 1 1 calc R . . . .
C100 C 0.9521(2) 0.41773(16) 0.25690(11) 0.0389(6) Uani 1 1 d . U . . .
H100 H 0.924045 0.434455 0.224581 0.047 Uiso 1 1 calc R . . . .
C101 C 0.9527(2) 0.34031(16) 0.25192(10) 0.0360(5) Uani 1 1 d . U . . .
H101 H 0.926136 0.304466 0.216104 0.043 Uiso 1 1 calc R . . . .
C102 C 0.99236(18) 0.31471(14) 0.29947(9) 0.0277(4) Uani 1 1 d . U . . .
C103 C 0.98124(19) 0.23291(14) 0.29888(9) 0.0300(5) Uani 1 1 d . U . . .
H103 H 0.973208 0.196734 0.263419 0.036 Uiso 1 1 calc R . . . .
C104 C 0.98231(18) 0.20825(12) 0.34860(8) 0.0249(4) Uani 1 1 d . U . . .
H104 H 0.962136 0.153770 0.346640 0.030 Uiso 1 1 calc R . . . .
C105 C 1.09777(16) 0.39125(11) 0.45988(8) 0.0195(4) Uani 1 1 d . U . . .
H105 H 1.0490(19) 0.4247(13) 0.4593(10) 0.023 Uiso 1 1 d R . . . .
C106 C 1.21242(16) 0.44701(11) 0.47458(9) 0.0217(4) Uani 1 1 d . U . . .
C107 C 1.28053(17) 0.46435(12) 0.43400(9) 0.0250(4) Uani 1 1 d . U . . .
H107 H 1.258369 0.438366 0.394791 0.030 Uiso 1 1 calc R . . . .
C108 C 1.38160(18) 0.51993(13) 0.45071(11) 0.0299(5) Uani 1 1 d . U . . .
H108 H 1.427469 0.531755 0.422718 0.036 Uiso 1 1 calc R . . . .
C109 C 1.41488(18) 0.55752(13) 0.50741(11) 0.0310(5) Uani 1 1 d . U . . .
H109 H 1.483151 0.595646 0.518449 0.037 Uiso 1 1 calc R . . . .
C110 C 1.34876(18) 0.53975(12) 0.54843(10) 0.0280(4) Uani 1 1 d . U . . .
H110 H 1.372791 0.564997 0.587681 0.034 Uiso 1 1 calc R . . . .
C111 C 1.24668(17) 0.48484(11) 0.53255(9) 0.0230(4) Uani 1 1 d . U . . .
C112 C 1.17855(17) 0.45996(12) 0.57434(9) 0.0247(4) Uani 1 1 d . U . . .
H112 H 1.188193 0.491780 0.611814 0.030 Uiso 1 1 calc R . . . .
C113 C 1.10129(17) 0.39134(12) 0.55981(8) 0.0222(4) Uani 1 1 d . U . . .
H113 H 1.065778 0.372962 0.589608 0.027 Uiso 1 1 calc R . . . .

loop_
_atom_site_aniso_label
_atom_site_aniso_U_11
_atom_site_aniso_U_22
_atom_site_aniso_U_33
_atom_site_aniso_U_23
_atom_site_aniso_U_13
_atom_site_aniso_U_12
Zr1 0.02032(9) 0.01835(9) 0.01662(9) 0.00496(7) 0.00022(7) 0.00706(7)
Cl1 0.0306(3) 0.0180(2) 0.0303(3) 0.00580(19) -0.0037(2) 0.00381(19)
P1 0.0219(3) 0.0289(3) 0.0253(3) 0.0108(2) 0.0032(2) 0.0104(2)
P2 0.0263(3) 0.0256(3) 0.0183(2) 0.0050(2) 0.0032(2) 0.0128(2)
N1 0.0234(8) 0.0194(8) 0.0183(8) 0.0040(6) 0.0022(6) 0.0089(7)
N2 0.0258(9) 0.0184(8) 0.0180(8) 0.0026(6) -0.0010(6) 0.0067(7)
N3 0.0226(8) 0.0218(8) 0.0176(8) 0.0049(6) 0.0012(6) 0.0072(7)
C2 0.0218(9) 0.0210(9) 0.0172(8) 0.0059(7) 0.0009(7) 0.0073(8)
C3 0.0263(10) 0.0204(9) 0.0162(8) 0.0036(7) 0.0005(7) 0.0088(8)
C4 0.0285(10) 0.0213(10) 0.0189(9) 0.0033(7) -0.0008(8) 0.0118(8)
C5 0.0254(10) 0.0190(9) 0.0198(9) 0.0050(7) -0.0010(7) 0.0081(8)
C6 0.0249(10) 0.0231(10) 0.0165(9) 0.0041(7) 0.0009(7) 0.0059(8)
C7 0.0247(10) 0.0195(9) 0.0166(8) 0.0035(7) 0.0023(7) 0.0071(8)
C8 0.0234(10) 0.0206(9) 0.0204(9) 0.0045(7) 0.0038(7) 0.0064(8)
C9 0.0257(10) 0.0236(10) 0.0201(9) 0.0037(8) 0.0045(8) 0.0046(8)
C10 0.0259(10) 0.0203(10) 0.0258(10) 0.0011(8) 0.0078(8) 0.0048(8)
C11 0.0269(10) 0.0197(10) 0.0319(11) 0.0062(8) 0.0088(9) 0.0110(8)
C12 0.0259(10) 0.0195(10) 0.0253(10) 0.0062(8) 0.0057(8) 0.0087(8)
C13 0.0231(9) 0.0194(9) 0.0210(9) 0.0044(7) 0.0053(7) 0.0075(8)
C14 0.0283(11) 0.0264(11) 0.0286(11) 0.0093(8) 0.0061(8) 0.0144(9)
C15 0.0351(11) 0.0216(10) 0.0167(9) 0.0026(7) -0.0001(8) 0.0134(9)
C16 0.0325(11) 0.0218(10) 0.0194(9) 0.0042(8) -0.0043(8) 0.0099(8)
C17 0.0570(16) 0.0263(12) 0.0357(13) 0.0120(10) -0.0098(12) 0.0074(11)
C18 0.0371(13) 0.0408(14) 0.0283(11) 0.0044(10) -0.0035(9) 0.0209(11)
C19 0.0375(12) 0.0339(12) 0.0192(9) 0.0074(8) -0.0039(9) 0.0121(10)
C20A 0.026(3) 0.027(3) 0.022(3) -0.004(2) 0.004(2) 0.010(2)
C21A 0.074(5) 0.076(6) 0.031(3) -0.014(3) 0.000(3) 0.043(4)
C22A 0.052(4) 0.035(3) 0.057(4) -0.005(3) 0.037(3) 0.000(3)
C23A 0.058(5) 0.023(3) 0.037(3) -0.005(3) 0.020(4) 0.007(3)
C20B 0.036(4) 0.024(4) 0.033(4) 0.002(3) 0.018(3) 0.009(3)
C21B 0.062(5) 0.039(5) 0.031(3) -0.011(3) 0.002(3) 0.023(4)
C22B 0.073(6) 0.042(4) 0.069(6) -0.011(4) 0.051(5) -0.001(4)
C23B 0.070(8) 0.037(6) 0.044(4) -0.008(4) 0.006(6) 0.024(5)
C24 0.0282(11) 0.0509(15) 0.0332(12) 0.0192(11) 0.0072(9) 0.0235(11)
C25 0.0341(14) 0.068(2) 0.0451(15) 0.0254(14) -0.0068(12) 0.0094(13)
C26 0.0442(14) 0.0488(15) 0.0374(13) 0.0234(12) 0.0124(11) 0.0271(12)
C27 0.0225(10) 0.0362(13) 0.0366(12) 0.0126(10) 0.0051(9) 0.0044(9)
C28 0.0410(15) 0.0636(19) 0.068(2) 0.0499(17) 0.0177(14) 0.0125(14)
C29 0.0297(12) 0.0541(16) 0.0321(12) 0.0112(11) 0.0089(10) 0.0066(11)
C30 0.0411(13) 0.0387(13) 0.0243(11) 0.0063(9) 0.0094(10) 0.0200(11)
C31 0.080(2) 0.0589(18) 0.0234(12) 0.0126(12) 0.0153(13) 0.0376(17)
C32 0.0584(18) 0.0458(16) 0.0273(12) 0.0003(11) 0.0136(12) 0.0118(13)
C33 0.0241(11) 0.0387(13) 0.0409(13) 0.0100(10) 0.0042(10) 0.0105(10)
C34 0.0306(13) 0.0634(19) 0.0555(17) 0.0234(15) 0.0036(12) 0.0185(13)
C35 0.0325(13) 0.0416(15) 0.0610(18) 0.0176(13) 0.0147(12) 0.0127(11)
C36 0.0245(10) 0.0210(10) 0.0185(9) 0.0051(7) 0.0015(7) 0.0082(8)
C37 0.0242(10) 0.0245(10) 0.0177(9) 0.0069(7) 0.0016(7) 0.0081(8)
C38 0.0236(10) 0.0257(10) 0.0235(10) 0.0088(8) 0.0021(8) 0.0070(8)
C39 0.0281(11) 0.0288(11) 0.0287(11) 0.0132(9) 0.0033(9) 0.0108(9)
C40 0.0311(11) 0.0368(13) 0.0265(11) 0.0146(9) -0.0005(9) 0.0114(10)
C41 0.0320(12) 0.0334(12) 0.0225(10) 0.0073(9) -0.0050(9) 0.0071(10)
C42 0.0306(11) 0.0272(11) 0.0167(9) 0.0067(8) -0.0003(8) 0.0075(9)
C43 0.0382(12) 0.0242(11) 0.0204(10) 0.0000(8) -0.0056(9) 0.0074(9)
C44 0.0328(11) 0.0218(10) 0.0213(10) 0.0017(8) -0.0029(8) 0.0056(9)
C45 0.0220(9) 0.0190(9) 0.0171(8) 0.0050(7) 0.0008(7) 0.0063(8)
C46 0.0234(10) 0.0201(9) 0.0244(10) 0.0071(8) 0.0049(8) 0.0097(8)
C47 0.0278(10) 0.0261(11) 0.0250(10) 0.0068(8) 0.0038(8) 0.0115(9)
C48 0.0309(12) 0.0362(13) 0.0311(11) 0.0130(10) 0.0120(9) 0.0108(10)
C49 0.0224(10) 0.0350(13) 0.0404(13) 0.0114(10) 0.0093(9) 0.0055(9)
C50 0.0239(10) 0.0310(12) 0.0325(11) 0.0077(9) 0.0013(9) 0.0059(9)
C51 0.0246(10) 0.0213(10) 0.0258(10) 0.0037(8) 0.0014(8) 0.0059(8)
C52 0.0284(11) 0.0295(11) 0.0210(10) 0.0027(8) -0.0024(8) 0.0025(9)
C53 0.0285(11) 0.0244(10) 0.0183(9) 0.0040(8) 0.0011(8) 0.0065(8)
Zr61 0.01872(9) 0.01475(9) 0.01568(8) 0.00394(6) 0.00360(6) 0.00558(7)
Cl61 0.0433(3) 0.0147(2) 0.0258(2) 0.00149(18) 0.0054(2) 0.0068(2)
P61 0.0189(2) 0.0205(2) 0.0232(2) 0.00418(19) 0.00247(19) 0.00598(19)
P62 0.0219(2) 0.0210(2) 0.0204(2) 0.00740(19) 0.00791(19) 0.0105(2)
N61 0.0196(8) 0.0165(8) 0.0193(7) 0.0059(6) 0.0051(6) 0.0082(6)
N62 0.0251(8) 0.0189(8) 0.0179(8) 0.0045(6) 0.0036(6) 0.0065(7)
N63 0.0219(8) 0.0171(8) 0.0179(7) 0.0052(6) 0.0043(6) 0.0064(6)
C62 0.0181(9) 0.0172(9) 0.0180(8) 0.0044(7) 0.0045(7) 0.0054(7)
C63 0.0223(9) 0.0182(9) 0.0190(9) 0.0051(7) 0.0036(7) 0.0066(7)
C64 0.0272(10) 0.0248(10) 0.0252(10) 0.0097(8) 0.0085(8) 0.0148(8)
C65 0.0307(11) 0.0272(11) 0.0271(10) 0.0105(8) 0.0151(9) 0.0157(9)
C66 0.0253(10) 0.0228(10) 0.0201(9) 0.0086(7) 0.0091(8) 0.0088(8)
C67 0.0186(9) 0.0162(9) 0.0185(8) 0.0046(7) 0.0044(7) 0.0054(7)
C68 0.0160(8) 0.0157(8) 0.0203(9) 0.0054(7) 0.0046(7) 0.0049(7)
C69 0.0195(9) 0.0220(9) 0.0191(9) 0.0069(7) 0.0055(7) 0.0068(7)
C70 0.0202(9) 0.0192(9) 0.0211(9) 0.0083(7) 0.0039(7) 0.0059(7)
C71 0.0221(9) 0.0170(9) 0.0261(10) 0.0069(7) 0.0066(8) 0.0081(7)
C72 0.0221(9) 0.0165(9) 0.0213(9) 0.0062(7) 0.0069(7) 0.0083(7)
C73 0.0185(9) 0.0170(9) 0.0182(8) 0.0066(7) 0.0043(7) 0.0050(7)
C74 0.0291(10) 0.0198(9) 0.0241(10) 0.0077(8) 0.0112(8) 0.0125(8)
C75 0.0273(10) 0.0226(10) 0.0200(9) 0.0057(7) 0.0038(8) 0.0117(8)
C76A 0.025(3) 0.032(3) 0.027(3) 0.008(2) 0.011(2) 0.017(3)
C77A 0.039(3) 0.024(2) 0.030(2) 0.0010(17) 0.0159(18) 0.0091(19)
C78A 0.070(5) 0.056(4) 0.038(3) 0.020(3) 0.027(3) 0.048(4)
C79A 0.032(3) 0.038(3) 0.031(2) 0.000(2) 0.016(2) 0.010(2)
C76B 0.027(3) 0.027(3) 0.028(3) 0.005(2) 0.012(2) 0.012(2)
C77B 0.044(3) 0.036(3) 0.032(2) 0.004(2) 0.019(2) 0.015(2)
C78B 0.044(3) 0.031(3) 0.047(4) 0.004(2) 0.023(3) 0.021(3)
C79B 0.029(2) 0.045(3) 0.047(3) 0.007(2) 0.016(2) 0.013(2)
C80 0.0293(11) 0.0267(11) 0.0248(10) 0.0113(8) 0.0054(8) 0.0128(9)
C81 0.080(2) 0.0572(17) 0.0242(11) 0.0212(11) 0.0144(12) 0.0438(16)
C82 0.0338(13) 0.0528(16) 0.0441(14) 0.0266(12) 0.0045(11) 0.0211(12)
C83 0.0517(16) 0.0359(14) 0.0479(15) 0.0268(12) 0.0026(13) 0.0014(12)
C84 0.0280(11) 0.0321(12) 0.0285(11) 0.0093(9) 0.0132(9) 0.0150(9)
C85 0.0550(16) 0.0525(16) 0.0342(13) 0.0201(12) 0.0262(12) 0.0280(14)
C86 0.0478(15) 0.0327(13) 0.0426(14) -0.0008(11) 0.0223(12) 0.0144(11)
C87 0.0208(10) 0.0312(11) 0.0252(10) 0.0078(8) 0.0045(8) 0.0096(8)
C88 0.0259(11) 0.0312(12) 0.0434(13) 0.0136(10) 0.0054(10) 0.0083(9)
C89 0.0243(11) 0.0459(14) 0.0329(12) 0.0182(10) 0.0064(9) 0.0132(10)
C90 0.0259(11) 0.0321(12) 0.0279(11) 0.0035(9) -0.0029(8) 0.0103(9)
C91 0.0342(12) 0.0364(13) 0.0258(11) 0.0075(9) -0.0004(9) 0.0154(10)
C92 0.0466(16) 0.0454(16) 0.0343(13) -0.0026(11) -0.0105(12) 0.0031(13)
C94 0.0237(12) 0.0560(18) 0.074(2) 0.0245(15) 0.0199(13) 0.0131(12)
C93A 0.0160(18) 0.029(2) 0.026(2) 0.0051(18) -0.0006(16) -0.0019(15)
C95A 0.039(2) 0.0321(19) 0.049(2) 0.0084(16) 0.0101(17) -0.0022(15)
C93B 0.011(3) 0.033(4) 0.018(4) -0.003(3) -0.004(3) -0.002(3)
C95B 0.027(4) 0.029(4) 0.038(4) 0.015(3) 0.009(3) -0.001(3)
C96 0.0229(9) 0.0234(10) 0.0174(9) 0.0080(7) 0.0034(7) 0.0078(8)
C97 0.0224(10) 0.0294(11) 0.0231(10) 0.0125(8) 0.0036(8) 0.0059(8)
C98 0.0244(10) 0.0285(11) 0.0317(11) 0.0153(9) 0.0047(9) 0.0041(9)
C99 0.0291(12) 0.0385(13) 0.0428(14) 0.0245(11) 0.0023(10) 0.0082(10)
C100 0.0343(13) 0.0533(16) 0.0348(13) 0.0281(12) 0.0013(10) 0.0093(12)
C101 0.0351(13) 0.0490(15) 0.0248(11) 0.0159(10) 0.0001(9) 0.0080(11)
C102 0.0275(11) 0.0371(12) 0.0209(10) 0.0124(9) 0.0037(8) 0.0081(9)
C103 0.0362(12) 0.0355(12) 0.0184(9) 0.0039(9) 0.0043(9) 0.0107(10)
C104 0.0316(11) 0.0242(10) 0.0189(9) 0.0015(8) 0.0040(8) 0.0094(9)
C105 0.0209(9) 0.0202(9) 0.0200(9) 0.0090(7) 0.0028(7) 0.0071(8)
C106 0.0213(9) 0.0186(9) 0.0273(10) 0.0091(8) 0.0020(8) 0.0070(8)
C107 0.0237(10) 0.0280(11) 0.0283(10) 0.0139(8) 0.0051(8) 0.0097(8)
C108 0.0213(10) 0.0325(12) 0.0427(13) 0.0211(10) 0.0064(9) 0.0090(9)
C109 0.0200(10) 0.0231(11) 0.0515(14) 0.0144(10) 0.0016(10) 0.0050(8)
C110 0.0250(10) 0.0221(10) 0.0361(12) 0.0061(9) -0.0002(9) 0.0065(8)
C111 0.0242(10) 0.0174(9) 0.0297(10) 0.0084(8) 0.0030(8) 0.0079(8)
C112 0.0273(10) 0.0195(10) 0.0241(10) 0.0014(8) 0.0014(8) 0.0034(8)
C113 0.0270(10) 0.0217(10) 0.0187(9) 0.0044(7) 0.0059(8) 0.0067(8)

loop_
_atom_type_symbol
_atom_type_description
_atom_type_scat_dispersion_real
_atom_type_scat_dispersion_imag
_atom_type_scat_source
C C 0.0033 0.0016 'International Tables Vol C Tables 4.2.6.8 and 6.1.1.4'
H H 0.0000 0.0000 'International Tables Vol C Tables 4.2.6.8 and 6.1.1.4'
Cl Cl 0.1484 0.1585 'International Tables Vol C Tables 4.2.6.8 and 6.1.1.4'
N N 0.0061 0.0033 'International Tables Vol C Tables 4.2.6.8 and 6.1.1.4'
P P 0.1023 0.0942 'International Tables Vol C Tables 4.2.6.8 and 6.1.1.4'
Zr Zr -2.9673 0.5597 'International Tables Vol C Tables 4.2.6.8 and 6.1.1.4'

loop_
_exptl_crystal_face_index_h
_exptl_crystal_face_index_k
_exptl_crystal_face_index_l
_exptl_crystal_face_perp_dist
5 -23 20 0.0578
-15 -1 -11 0.0877
1 -17 -19 0.1112
3 1 31 0.1307
-16 1 17 0.0289
-5 24 -17 0.0563
16 -2 -16 0.0255
-9 -18 7 0.0856
-5 14 -30 0.0873
6 0 29 0.1269
8 -4 29 0.1179

loop_
_geom_angle_atom_site_label_1
_geom_angle_atom_site_label_2
_geom_angle_atom_site_label_3
_geom_angle
Cl1 Zr1 P1 85.940(19)
Cl1 Zr1 P2 85.253(18)
P2 Zr1 P1 160.277(17)
N1 Zr1 Cl1 103.34(4)
N1 Zr1 P1 79.63(4)
N1 Zr1 P2 85.29(4)
N2 Zr1 Cl1 92.83(5)
N2 Zr1 P1 96.26(5)
N2 Zr1 P2 101.77(5)
N2 Zr1 N1 162.90(6)
N2 Zr1 N3 75.02(6)
N3 Zr1 Cl1 166.40(5)
N3 Zr1 P1 101.22(5)
N3 Zr1 P2 91.19(5)
N3 Zr1 N1 89.41(6)
C14 P1 Zr1 95.89(7)
C14 P1 C24 104.75(11)
C14 P1 C27 106.67(11)
C24 P1 Zr1 121.23(7)
C27 P1 Zr1 122.82(8)
C27 P1 C24 102.92(11)
C15 P2 Zr1 98.55(7)
C15 P2 C30 106.29(10)
C15 P2 C33 104.24(11)
C30 P2 Zr1 122.37(8)
C33 P2 Zr1 117.41(8)
C33 P2 C30 105.62(11)
C2 N1 Zr1 127.89(12)
C2 N1 C13 104.14(15)
C13 N1 Zr1 127.85(12)
C36 N2 Zr1 122.08(12)
C44 N2 Zr1 125.54(14)
C44 N2 C36 112.06(16)
C45 N3 Zr1 121.30(12)
C53 N3 Zr1 125.97(13)
C53 N3 C45 112.64(16)
C3 C2 N1 131.04(17)
C7 C2 N1 111.18(16)
C7 C2 C3 117.76(17)
C2 C3 C15 126.50(17)
C4 C3 C2 117.70(17)
C4 C3 C15 115.75(17)
C3 C4 H4 117.6
C3 C4 C5 124.86(18)
C5 C4 H4 117.6
C4 C5 C16 118.91(17)
C6 C5 C4 117.23(17)
C6 C5 C16 123.84(17)
C5 C6 H6 120.2
C5 C6 C7 119.68(18)
C7 C6 H6 120.2
C2 C7 C8 106.75(17)
C6 C7 C2 122.78(18)
C6 C7 C8 130.45(18)
C9 C8 C7 130.49(19)
C9 C8 C13 122.68(18)
C13 C8 C7 106.76(16)
C8 C9 H9 120.0
C10 C9 C8 119.95(19)
C10 C9 H9 120.0
C9 C10 C11 116.88(18)
C9 C10 C20A 125.0(4)
C9 C10 C20B 118.1(6)
C11 C10 C20A 118.0(4)
C11 C10 C20B 125.0(6)
C10 C11 H11 117.5
C12 C11 C10 124.99(19)
C12 C11 H11 117.5
C11 C12 C13 117.28(19)
C11 C12 C14 117.09(18)
C13 C12 C14 125.57(18)
C8 C13 N1 111.15(17)
C8 C13 C12 118.22(17)
C12 C13 N1 130.57(18)
P1 C14 H14A 109.2
P1 C14 H14B 109.2
C12 C14 P1 111.94(14)
C12 C14 H14A 109.2
C12 C14 H14B 109.2
H14A C14 H14B 107.9
P2 C15 H15A 108.8
P2 C15 H15B 108.8
C3 C15 P2 113.84(14)
C3 C15 H15A 108.8
C3 C15 H15B 108.8
H15A C15 H15B 107.7
C5 C16 C17 109.39(18)
C5 C16 C18 109.55(17)
C17 C16 C18 109.15(19)
C19 C16 C5 111.85(17)
C19 C16 C17 108.50(18)
C19 C16 C18 108.36(18)
C16 C17 H17A 109.5
C16 C17 H17B 109.5
C16 C17 H17C 109.5
H17A C17 H17B 109.5
H17A C17 H17C 109.5
H17B C17 H17C 109.5
C16 C18 H18A 109.5
C16 C18 H18B 109.5
C16 C18 H18C 109.5
H18A C18 H18B 109.5
H18A C18 H18C 109.5
H18B C18 H18C 109.5
C16 C19 H19A 109.5
C16 C19 H19B 109.5
C16 C19 H19C 109.5
H19A C19 H19B 109.5
H19A C19 H19C 109.5
H19B C19 H19C 109.5
C10 C20A C23A 112.0(8)
C21A C20A C10 109.5(7)
C21A C20A C22A 109.0(7)
C21A C20A C23A 108.7(8)
C22A C20A C10 109.3(6)
C22A C20A C23A 108.3(6)
C20A C21A H21A 109.5
C20A C21A H21B 109.5
C20A C21A H21C 109.5
H21A C21A H21B 109.5
H21A C21A H21C 109.5
H21B C21A H21C 109.5
C20A C22A H22A 109.5
C20A C22A H22B 109.5
C20A C22A H22C 109.5
H22A C22A H22B 109.5
H22A C22A H22C 109.5
H22B C22A H22C 109.5
C20A C23A H23A 109.5
C20A C23A H23B 109.5
C20A C23A H23C 109.5
H23A C23A H23B 109.5
H23A C23A H23C 109.5
H23B C23A H23C 109.5
C21B C20B C10 113.2(8)
C21B C20B C22B 109.1(9)
C21B C20B C23B 107.6(10)
C22B C20B C10 108.5(8)
C22B C20B C23B 108.5(9)
C23B C20B C10 109.9(11)
C20B C21B H21D 109.5
C20B C21B H21E 109.5
C20B C21B H21F 109.5
H21D C21B H21E 109.5
H21D C21B H21F 109.5
H21E C21B H21F 109.5
C20B C22B H22D 109.5
C20B C22B H22E 109.5
C20B C22B H22F 109.5
H22D C22B H22E 109.5
H22D C22B H22F 109.5
H22E C22B H22F 109.5
C20B C23B H23D 109.5
C20B C23B H23E 109.5
C20B C23B H23F 109.5
H23D C23B H23E 109.5
H23D C23B H23F 109.5
H23E C23B H23F 109.5
P1 C24 H24 108.2
C25 C24 P1 111.02(17)
C25 C24 H24 108.2
C26 C24 P1 111.24(17)
C26 C24 H24 108.2
C26 C24 C25 109.9(2)
C24 C25 H25A 109.5
C24 C25 H25B 109.5
C24 C25 H25C 109.5
H25A C25 H25B 109.5
H25A C25 H25C 109.5
H25B C25 H25C 109.5
C24 C26 H26A 109.5
C24 C26 H26B 109.5
C24 C26 H26C 109.5
H26A C26 H26B 109.5
H26A C26 H26C 109.5
H26B C26 H26C 109.5
P1 C27 H27 105.7
C28 C27 P1 113.40(16)
C28 C27 H27 105.7
C28 C27 C29 111.7(2)
C29 C27 P1 113.87(17)
C29 C27 H27 105.7
C27 C28 H28A 109.5
C27 C28 H28B 109.5
C27 C28 H28C 109.5
H28A C28 H28B 109.5
H28A C28 H28C 109.5
H28B C28 H28C 109.5
C27 C29 H29A 109.5
C27 C29 H29B 109.5
C27 C29 H29C 109.5
H29A C29 H29B 109.5
H29A C29 H29C 109.5
H29B C29 H29C 109.5
P2 C30 H30 107.6
C31 C30 P2 110.44(16)
C31 C30 H30 107.6
C32 C30 P2 113.16(16)
C32 C30 H30 107.6
C32 C30 C31 110.2(2)
C30 C31 H31A 109.5
C30 C31 H31B 109.5
C30 C31 H31C 109.5
H31A C31 H31B 109.5
H31A C31 H31C 109.5
H31B C31 H31C 109.5
C30 C32 H32A 109.5
C30 C32 H32B 109.5
C30 C32 H32C 109.5
H32A C32 H32B 109.5
H32A C32 H32C 109.5
H32B C32 H32C 109.5
P2 C33 H33 106.8
C34 C33 P2 113.34(18)
C34 C33 H33 106.8
C35 C33 P2 111.41(18)
C35 C33 H33 106.8
C35 C33 C34 111.2(2)
C33 C34 H34A 109.5
C33 C34 H34B 109.5
C33 C34 H34C 109.5
H34A C34 H34B 109.5
H34A C34 H34C 109.5
H34B C34 H34C 109.5
C33 C35 H35A 109.5
C33 C35 H35B 109.5
C33 C35 H35C 109.5
H35A C35 H35B 109.5
H35A C35 H35C 109.5
H35B C35 H35C 109.5
N2 C36 H36 105.2(14)
N2 C36 C37 112.01(17)
N2 C36 C45 109.71(15)
C37 C36 H36 106.3(14)
C37 C36 C45 113.76(16)
C45 C36 H36 109.4(14)
C38 C37 C36 125.08(19)
C38 C37 C42 119.39(19)
C42 C37 C36 115.52(18)
C37 C38 H38 119.6
C37 C38 C39 120.8(2)
C39 C38 H38 119.6
C38 C39 H39 120.1
C40 C39 C38 119.8(2)
C40 C39 H39 120.1
C39 C40 H40 119.9
C39 C40 C41 120.1(2)
C41 C40 H40 119.9
C40 C41 H41 119.7
C40 C41 C42 120.6(2)
C42 C41 H41 119.7
C37 C42 C43 118.09(18)
C41 C42 C37 119.3(2)
C41 C42 C43 122.1(2)
C42 C43 H43 120.3
C44 C43 C42 119.49(19)
C44 C43 H43 120.3
N2 C44 H44 117.9
C43 C44 N2 124.1(2)
C43 C44 H44 117.9
N3 C45 C36 109.55(15)
N3 C45 H45 104.8(13)
N3 C45 C46 113.46(16)
C36 C45 H45 110.1(14)
C46 C45 C36 112.30(16)
C46 C45 H45 106.3(13)
C47 C46 C45 123.62(19)
C47 C46 C51 119.26(19)
C51 C46 C45 117.02(17)
C46 C47 H47 119.7
C46 C47 C48 120.5(2)
C48 C47 H47 119.7
C47 C48 H48 119.8
C49 C48 C47 120.3(2)
C49 C48 H48 119.8
C48 C49 H49 120.2
C50 C49 C48 119.6(2)
C50 C49 H49 120.2
C49 C50 H50 119.5
C49 C50 C51 120.9(2)
C51 C50 H50 119.5
C46 C51 C52 117.82(19)
C50 C51 C46 119.33(19)
C50 C51 C52 122.7(2)
C51 C52 H52 120.0
C53 C52 C51 120.0(2)
C53 C52 H52 120.0
N3 C53 H53 117.5
C52 C53 N3 125.04(19)
C52 C53 H53 117.5
Cl61 Zr61 P61 86.674(18)
Cl61 Zr61 P62 84.928(18)
P62 Zr61 P61 157.902(17)
N61 Zr61 Cl61 104.13(4)
N61 Zr61 P61 78.57(4)
N61 Zr61 P62 83.72(4)
N62 Zr61 Cl61 91.67(5)
N62 Zr61 P61 97.13(5)
N62 Zr61 P62 103.51(5)
N62 Zr61 N61 163.25(6)
N62 Zr61 N63 74.84(6)
N63 Zr61 Cl61 165.05(4)
N63 Zr61 P61 101.16(4)
N63 Zr61 P62 91.88(5)
N63 Zr61 N61 89.99(6)
C75 P61 Zr61 94.40(7)
C75 P61 C90 103.28(10)
C75 P61 C93A 101.32(15)
C75 P61 C93B 114.2(3)
C90 P61 Zr61 124.29(7)
C90 P61 C93A 109.69(15)
C90 P61 C93B 96.9(3)
C93A P61 Zr61 117.92(13)
C93B P61 Zr61 122.9(3)
C74 P62 Zr61 99.41(7)
C74 P62 C84 106.40(9)
C74 P62 C87 103.83(10)
C84 P62 Zr61 122.16(7)
C87 P62 Zr61 116.28(7)
C87 P62 C84 106.46(10)
C62 N61 Zr61 127.21(12)
C62 N61 C73 104.14(14)
C73 N61 Zr61 128.57(11)
C96 N62 Zr61 121.76(12)
C104 N62 Zr61 125.75(13)
C104 N62 C96 112.27(15)
C105 N63 Zr61 121.19(12)
C113 N63 Zr61 126.27(12)
C113 N63 C105 112.24(16)
C63 C62 N61 130.34(16)
C67 C62 N61 111.57(16)
C67 C62 C63 117.94(16)
C62 C63 C75 125.05(16)
C64 C63 C62 117.46(17)
C64 C63 C75 117.23(17)
C63 C64 H64 117.6
C63 C64 C65 124.86(18)
C65 C64 H64 117.6
C64 C65 C76A 124.3(3)
C64 C65 C76B 116.8(3)
C66 C65 C64 117.10(17)
C66 C65 C76A 118.5(3)
C66 C65 C76B 124.8(3)
C65 C66 H66 120.1
C65 C66 C67 119.73(18)
C67 C66 H66 120.1
C62 C67 C68 106.47(15)
C66 C67 C62 122.90(17)
C66 C67 C68 130.49(17)
C69 C68 C67 130.00(17)
C69 C68 C73 123.23(17)
C73 C68 C67 106.75(16)
C68 C69 H69 120.2
C70 C69 C68 119.60(17)
C70 C69 H69 120.2
C69 C70 C71 117.06(17)
C69 C70 C80 122.95(17)
C71 C70 C80 119.94(17)
C70 C71 H71 117.6
C72 C71 C70 124.74(17)
C72 C71 H71 117.6
C71 C72 C73 117.69(17)
C71 C72 C74 116.05(16)
C73 C72 C74 126.24(17)
C68 C73 N61 111.07(15)
C68 C73 C72 117.67(16)
C72 C73 N61 131.26(16)
P62 C74 H74A 108.9
P62 C74 H74B 108.9
C72 C74 P62 113.54(13)
C72 C74 H74A 108.9
C72 C74 H74B 108.9
H74A C74 H74B 107.7
P61 C75 H75A 109.4
P61 C75 H75B 109.4
C63 C75 P61 111.03(13)
C63 C75 H75A 109.4
C63 C75 H75B 109.4
H75A C75 H75B 108.0
C77A C76A C65 113.4(5)
C78A C76A C65 111.9(5)
C78A C76A C77A 107.7(6)
C79A C76A C65 105.7(5)
C79A C76A C77A 110.0(5)
C79A C76A C78A 108.0(5)
C76A C77A H77A 109.5
C76A C77A H77B 109.5
C76A C77A H77C 109.5
H77A C77A H77B 109.5
H77A C77A H77C 109.5
H77B C77A H77C 109.5
C76A C78A H78A 109.5
C76A C78A H78B 109.5
C76A C78A H78C 109.5
H78A C78A H78B 109.5
H78A C78A H78C 109.5
H78B C78A H78C 109.5
C76A C79A H79A 109.5
C76A C79A H79B 109.5
C76A C79A H79C 109.5
H79A C79A H79B 109.5
H79A C79A H79C 109.5
H79B C79A H79C 109.5
C77B C76B C65 109.0(5)
C77B C76B C78B 110.9(5)
C77B C76B C79B 107.7(5)
C78B C76B C65 106.4(5)
C79B C76B C65 112.7(5)
C79B C76B C78B 110.1(6)
C76B C77B H77D 109.5
C76B C77B H77E 109.5
C76B C77B H77F 109.5
H77D C77B H77E 109.5
H77D C77B H77F 109.5
H77E C77B H77F 109.5
C76B C78B H78D 109.5
C76B C78B H78E 109.5
C76B C78B H78F 109.5
H78D C78B H78E 109.5
H78D C78B H78F 109.5
H78E C78B H78F 109.5
C76B C79B H79D 109.5
C76B C79B H79E 109.5
C76B C79B H79F 109.5
H79D C79B H79E 109.5
H79D C79B H79F 109.5
H79E C79B H79F 109.5
C81 C80 C70 112.02(17)
C81 C80 C82 107.5(2)
C81 C80 C83 109.2(2)
C82 C80 C70 110.30(17)
C83 C80 C70 108.55(18)
C83 C80 C82 109.2(2)
C80 C81 H81A 109.5
C80 C81 H81B 109.5
C80 C81 H81C 109.5
H81A C81 H81B 109.5
H81A C81 H81C 109.5
H81B C81 H81C 109.5
C80 C82 H82A 109.5
C80 C82 H82B 109.5
C80 C82 H82C 109.5
H82A C82 H82B 109.5
H82A C82 H82C 109.5
H82B C82 H82C 109.5
C80 C83 H83A 109.5
C80 C83 H83B 109.5
C80 C83 H83C 109.5
H83A C83 H83B 109.5
H83A C83 H83C 109.5
H83B C83 H83C 109.5
P62 C84 H84 107.5
C85 C84 P62 110.27(15)
C85 C84 H84 107.5
C86 C84 P62 113.15(15)
C86 C84 H84 107.5
C86 C84 C85 110.6(2)
C84 C85 H85A 109.5
C84 C85 H85B 109.5
C84 C85 H85C 109.5
H85A C85 H85B 109.5
H85A C85 H85C 109.5
H85B C85 H85C 109.5
C84 C86 H86A 109.5
C84 C86 H86B 109.5
C84 C86 H86C 109.5
H86A C86 H86B 109.5
H86A C86 H86C 109.5
H86B C86 H86C 109.5
P62 C87 H87 106.4
C88 C87 P62 112.11(15)
C88 C87 H87 106.4
C89 C87 P62 113.69(16)
C89 C87 H87 106.4
C89 C87 C88 111.35(18)
C87 C88 H88A 109.5
C87 C88 H88B 109.5
C87 C88 H88C 109.5
H88A C88 H88B 109.5
H88A C88 H88C 109.5
H88B C88 H88C 109.5
C87 C89 H89A 109.5
C87 C89 H89B 109.5
C87 C89 H89C 109.5
H89A C89 H89B 109.5
H89A C89 H89C 109.5
H89B C89 H89C 109.5
P61 C90 H90 108.1
C91 C90 P61 110.42(15)
C91 C90 H90 108.1
C91 C90 C92 110.6(2)
C92 C90 P61 111.50(17)
C92 C90 H90 108.1
C90 C91 H91A 109.5
C90 C91 H91B 109.5
C90 C91 H91C 109.5
H91A C91 H91B 109.5
H91A C91 H91C 109.5
H91B C91 H91C 109.5
C90 C92 H92A 109.5
C90 C92 H92B 109.5
C90 C92 H92C 109.5
H92A C92 H92B 109.5
H92A C92 H92C 109.5
H92B C92 H92C 109.5
H94A C94 H94B 109.5
H94A C94 H94C 109.5
H94B C94 H94C 109.5
H94D C94 H94E 109.5
H94D C94 H94F 109.5
H94E C94 H94F 109.5
C93A C94 H94A 109.5
C93A C94 H94B 109.5
C93A C94 H94C 109.5
C93B C94 H94D 109.5
C93B C94 H94E 109.5
C93B C94 H94F 109.5
P61 C93A H93A 107.1
C94 C93A P61 111.2(3)
C94 C93A H93A 107.1
C95A C93A P61 114.4(3)
C95A C93A C94 109.7(3)
C95A C93A H93A 107.1
C93A C95A H95A 109.5
C93A C95A H95B 109.5
C93A C95A H95C 109.5
H95A C95A H95B 109.5
H95A C95A H95C 109.5
H95B C95A H95C 109.5
P61 C93B H93B 109.2
C94 C93B P61 111.1(6)
C94 C93B H93B 109.2
C95B C93B P61 111.8(6)
C95B C93B C94 106.2(6)
C95B C93B H93B 109.2
C93B C95B H95D 109.5
C93B C95B H95E 109.5
C93B C95B H95F 109.5
H95D C95B H95E 109.5
H95D C95B H95F 109.5
H95E C95B H95F 109.5
N62 C96 H96 103.5(13)
N62 C96 C97 112.65(17)
N62 C96 C105 110.24(15)
C97 C96 H96 106.5(13)
C97 C96 C105 113.49(16)
C105 C96 H96 109.9(13)
C98 C97 C96 124.61(19)
C98 C97 C102 119.53(19)
C102 C97 C96 115.83(18)
C97 C98 H98 119.7
C97 C98 C99 120.7(2)
C99 C98 H98 119.7
C98 C99 H99 120.2
C100 C99 C98 119.6(2)
C100 C99 H99 120.2
C99 C100 H100 119.7
C101 C100 C99 120.6(2)
C101 C100 H100 119.7
C100 C101 H101 119.9
C100 C101 C102 120.3(2)
C102 C101 H101 119.9
C97 C102 C103 117.73(18)
C101 C102 C97 119.4(2)
C101 C102 C103 122.4(2)
C102 C103 H103 120.0
C104 C103 C102 120.0(2)
C104 C103 H103 120.0
N62 C104 H104 118.1
C103 C104 N62 123.7(2)
C103 C104 H104 118.1
N63 C105 C96 109.74(15)
N63 C105 H105 107.4(13)
N63 C105 C106 113.08(16)
C96 C105 H105 108.8(14)
C106 C105 C96 113.07(16)
C106 C105 H105 104.4(14)
C107 C106 C105 123.98(19)
C107 C106 C111 119.42(19)
C111 C106 C105 116.53(17)
C106 C107 H107 119.9
C106 C107 C108 120.3(2)
C108 C107 H107 119.9
C107 C108 H108 119.8
C109 C108 C107 120.4(2)
C109 C108 H108 119.8
C108 C109 H109 120.0
C108 C109 C110 120.0(2)
C110 C109 H109 120.0
C109 C110 H110 119.7
C109 C110 C111 120.6(2)
C111 C110 H110 119.7
C106 C111 C112 117.85(19)
C110 C111 C106 119.35(19)
C110 C111 C112 122.6(2)
C111 C112 H112 120.1
C113 C112 C111 119.76(19)
C113 C112 H112 120.1
N63 C113 H113 117.6
C112 C113 N63 124.70(18)
C112 C113 H113 117.6

loop_
_geom_bond_atom_site_label_1
_geom_bond_atom_site_label_2
_geom_bond_distance
Zr1 Cl1 2.5130(5)
Zr1 P1 2.7506(6)
Zr1 P2 2.7262(5)
Zr1 N1 2.2450(16)
Zr1 N2 2.1051(16)
Zr1 N3 2.1179(17)
P1 C14 1.835(2)
P1 C24 1.853(2)
P1 C27 1.853(2)
P2 C15 1.833(2)
P2 C30 1.858(2)
P2 C33 1.854(2)
N1 C2 1.425(2)
N1 C13 1.427(2)
N2 C36 1.486(3)
N2 C44 1.394(3)
N3 C45 1.490(2)
N3 C53 1.385(3)
C2 C3 1.415(3)
C2 C7 1.411(3)
C3 C4 1.387(3)
C3 C15 1.512(3)
C4 H4 0.9500
C4 C5 1.407(3)
C5 C6 1.378(3)
C5 C16 1.533(3)
C6 H6 0.9500
C6 C7 1.405(3)
C7 C8 1.436(3)
C8 C9 1.396(3)
C8 C13 1.410(3)
C9 H9 0.9500
C9 C10 1.385(3)
C10 C11 1.406(3)
C10 C20A 1.536(8)
C10 C20B 1.541(10)
C11 H11 0.9500
C11 C12 1.394(3)
C12 C13 1.412(3)
C12 C14 1.512(3)
C14 H14A 0.9900
C14 H14B 0.9900
C15 H15A 0.9900
C15 H15B 0.9900
C16 C17 1.536(3)
C16 C18 1.539(3)
C16 C19 1.525(3)
C17 H17A 0.9800
C17 H17B 0.9800
C17 H17C 0.9800
C18 H18A 0.9800
C18 H18B 0.9800
C18 H18C 0.9800
C19 H19A 0.9800
C19 H19B 0.9800
C19 H19C 0.9800
C20A C21A 1.525(9)
C20A C22A 1.532(9)
C20A C23A 1.544(9)
C21A H21A 0.9800
C21A H21B 0.9800
C21A H21C 0.9800
C22A H22A 0.9800
C22A H22B 0.9800
C22A H22C 0.9800
C23A H23A 0.9800
C23A H23B 0.9800
C23A H23C 0.9800
C20B C21B 1.517(11)
C20B C22B 1.534(11)
C20B C23B 1.540(11)
C21B H21D 0.9800
C21B H21E 0.9800
C21B H21F 0.9800
C22B H22D 0.9800
C22B H22E 0.9800
C22B H22F 0.9800
C23B H23D 0.9800
C23B H23E 0.9800
C23B H23F 0.9800
C24 H24 1.0000
C24 C25 1.523(4)
C24 C26 1.516(3)
C25 H25A 0.9800
C25 H25B 0.9800
C25 H25C 0.9800
C26 H26A 0.9800
C26 H26B 0.9800
C26 H26C 0.9800
C27 H27 1.0000
C27 C28 1.514(3)
C27 C29 1.531(3)
C28 H28A 0.9800
C28 H28B 0.9800
C28 H28C 0.9800
C29 H29A 0.9800
C29 H29B 0.9800
C29 H29C 0.9800
C30 H30 1.0000
C30 C31 1.531(3)
C30 C32 1.501(4)
C31 H31A 0.9800
C31 H31B 0.9800
C31 H31C 0.9800
C32 H32A 0.9800
C32 H32B 0.9800
C32 H32C 0.9800
C33 H33 1.0000
C33 C34 1.531(3)
C33 C35 1.525(3)
C34 H34A 0.9800
C34 H34B 0.9800
C34 H34C 0.9800
C35 H35A 0.9800
C35 H35B 0.9800
C35 H35C 0.9800
C36 H36 0.97(2)
C36 C37 1.528(3)
C36 C45 1.542(3)
C37 C38 1.386(3)
C37 C42 1.407(3)
C38 H38 0.9500
C38 C39 1.394(3)
C39 H39 0.9500
C39 C40 1.381(3)
C40 H40 0.9500
C40 C41 1.388(3)
C41 H41 0.9500
C41 C42 1.397(3)
C42 C43 1.452(3)
C43 H43 0.9500
C43 C44 1.344(3)
C44 H44 0.9500
C45 H45 0.99(2)
C45 C46 1.525(3)
C46 C47 1.391(3)
C46 C51 1.409(3)
C47 H47 0.9500
C47 C48 1.394(3)
C48 H48 0.9500
C48 C49 1.386(3)
C49 H49 0.9500
C49 C50 1.384(3)
C50 H50 0.9500
C50 C51 1.400(3)
C51 C52 1.447(3)
C52 H52 0.9500
C52 C53 1.348(3)
C53 H53 0.9500
Zr61 Cl61 2.5062(5)
Zr61 P61 2.7425(5)
Zr61 P62 2.7234(5)
Zr61 N61 2.2484(15)
Zr61 N62 2.1122(16)
Zr61 N63 2.1215(16)
P61 C75 1.840(2)
P61 C90 1.846(2)
P61 C93A 1.866(5)
P61 C93B 1.858(11)
P62 C74 1.8307(19)
P62 C84 1.858(2)
P62 C87 1.843(2)
N61 C62 1.420(2)
N61 C73 1.425(2)
N62 C96 1.480(3)
N62 C104 1.397(3)
N63 C105 1.485(2)
N63 C113 1.390(2)
C62 C63 1.416(3)
C62 C67 1.407(2)
C63 C64 1.395(3)
C63 C75 1.506(3)
C64 H64 0.9500
C64 C65 1.398(3)
C65 C66 1.389(3)
C65 C76A 1.569(8)
C65 C76B 1.536(8)
C66 H66 0.9500
C66 C67 1.396(2)
C67 C68 1.439(3)
C68 C69 1.394(3)
C68 C73 1.410(2)
C69 H69 0.9500
C69 C70 1.385(3)
C70 C71 1.405(3)
C70 C80 1.535(3)
C71 H71 0.9500
C71 C72 1.393(3)
C72 C73 1.411(3)
C72 C74 1.518(3)
C74 H74A 0.9900
C74 H74B 0.9900
C75 H75A 0.9900
C75 H75B 0.9900
C76A C77A 1.542(7)
C76A C78A 1.533(8)
C76A C79A 1.531(8)
C77A H77A 0.9800
C77A H77B 0.9800
C77A H77C 0.9800
C78A H78A 0.9800
C78A H78B 0.9800
C78A H78C 0.9800
C79A H79A 0.9800
C79A H79B 0.9800
C79A H79C 0.9800
C76B C77B 1.521(8)
C76B C78B 1.533(8)
C76B C79B 1.526(7)
C77B H77D 0.9800
C77B H77E 0.9800
C77B H77F 0.9800
C78B H78D 0.9800
C78B H78E 0.9800
C78B H78F 0.9800
C79B H79D 0.9800
C79B H79E 0.9800
C79B H79F 0.9800
C80 C81 1.523(3)
C80 C82 1.532(3)
C80 C83 1.532(3)
C81 H81A 0.9800
C81 H81B 0.9800
C81 H81C 0.9800
C82 H82A 0.9800
C82 H82B 0.9800
C82 H82C 0.9800
C83 H83A 0.9800
C83 H83B 0.9800
C83 H83C 0.9800
C84 H84 1.0000
C84 C85 1.530(3)
C84 C86 1.517(3)
C85 H85A 0.9800
C85 H85B 0.9800
C85 H85C 0.9800
C86 H86A 0.9800
C86 H86B 0.9800
C86 H86C 0.9800
C87 H87 1.0000
C87 C88 1.535(3)
C87 C89 1.533(3)
C88 H88A 0.9800
C88 H88B 0.9800
C88 H88C 0.9800
C89 H89A 0.9800
C89 H89B 0.9800
C89 H89C 0.9800
C90 H90 1.0000
C90 C91 1.527(3)
C90 C92 1.529(3)
C91 H91A 0.9800
C91 H91B 0.9800
C91 H91C 0.9800
C92 H92A 0.9800
C92 H92B 0.9800
C92 H92C 0.9800
C94 H94A 0.9800
C94 H94B 0.9800
C94 H94C 0.9800
C94 H94D 0.9800
C94 H94E 0.9800
C94 H94F 0.9800
C94 C93A 1.539(5)
C94 C93B 1.550(9)
C93A H93A 1.0000
C93A C95A 1.528(5)
C95A H95A 0.9800
C95A H95B 0.9800
C95A H95C 0.9800
C93B H93B 1.0000
C93B C95B 1.539(10)
C95B H95D 0.9800
C95B H95E 0.9800
C95B H95F 0.9800
C96 H96 1.01(2)
C96 C97 1.528(3)
C96 C105 1.531(3)
C97 C98 1.392(3)
C97 C102 1.405(3)
C98 H98 0.9500
C98 C99 1.395(3)
C99 H99 0.9500
C99 C100 1.386(4)
C100 H100 0.9500
C100 C101 1.386(4)
C101 H101 0.9500
C101 C102 1.400(3)
C102 C103 1.451(3)
C103 H103 0.9500
C103 C104 1.348(3)
C104 H104 0.9500
C105 H105 0.96(2)
C105 C106 1.528(3)
C106 C107 1.391(3)
C106 C111 1.404(3)
C107 H107 0.9500
C107 C108 1.400(3)
C108 H108 0.9500
C108 C109 1.375(3)
C109 H109 0.9500
C109 C110 1.385(3)
C110 H110 0.9500
C110 C111 1.403(3)
C111 C112 1.450(3)
C112 H112 0.9500
C112 C113 1.351(3)
C113 H113 0.9500

loop_
_geom_torsion_atom_site_label_1
_geom_torsion_atom_site_label_2
_geom_torsion_atom_site_label_3
_geom_torsion_atom_site_label_4
_geom_torsion
Zr1 P1 C14 C12 72.86(14)
Zr1 P1 C24 C25 -74.96(18)
Zr1 P1 C24 C26 47.8(2)
Zr1 P1 C27 C28 -15.5(2)
Zr1 P1 C27 C29 -144.77(14)
Zr1 P2 C15 C3 67.58(15)
Zr1 P2 C30 C31 -43.1(2)
Zr1 P2 C30 C32 81.01(19)
Zr1 P2 C33 C34 -153.95(16)
Zr1 P2 C33 C35 79.71(18)
Zr1 N1 C2 C3 6.3(3)
Zr1 N1 C2 C7 -174.99(13)
Zr1 N1 C13 C8 174.85(13)
Zr1 N1 C13 C12 -7.9(3)
Zr1 N2 C36 C37 139.29(14)
Zr1 N2 C36 C45 12.0(2)
Zr1 N2 C44 C43 -164.12(18)
Zr1 N3 C45 C36 15.3(2)
Zr1 N3 C45 C46 141.69(13)
Zr1 N3 C53 C52 -161.86(17)
N1 C2 C3 C4 179.0(2)
N1 C2 C3 C15 1.9(4)
N1 C2 C7 C6 -179.20(18)
N1 C2 C7 C8 -0.6(2)
N2 C36 C37 C38 -139.66(19)
N2 C36 C37 C42 41.6(2)
N2 C36 C45 N3 -15.9(2)
N2 C36 C45 C46 -142.94(16)
N3 C45 C46 C47 -148.02(18)
N3 C45 C46 C51 35.6(2)
C2 N1 C13 C8 -1.2(2)
C2 N1 C13 C12 176.0(2)
C2 C3 C4 C5 -0.1(3)
C2 C3 C15 P2 -50.3(3)
C2 C7 C8 C9 -177.2(2)
C2 C7 C8 C13 -0.2(2)
C3 C2 C7 C6 -0.3(3)
C3 C2 C7 C8 178.37(18)
C3 C4 C5 C6 -0.2(3)
C3 C4 C5 C16 -178.7(2)
C4 C3 C15 P2 132.60(17)
C4 C5 C6 C7 0.2(3)
C4 C5 C16 C17 63.3(3)
C4 C5 C16 C18 -56.3(3)
C4 C5 C16 C19 -176.44(19)
C5 C6 C7 C2 0.0(3)
C5 C6 C7 C8 -178.3(2)
C6 C5 C16 C17 -115.1(2)
C6 C5 C16 C18 125.2(2)
C6 C5 C16 C19 5.1(3)
C6 C7 C8 C9 1.3(4)
C6 C7 C8 C13 178.3(2)
C7 C2 C3 C4 0.3(3)
C7 C2 C3 C15 -176.82(19)
C7 C8 C9 C10 175.7(2)
C7 C8 C13 N1 0.9(2)
C7 C8 C13 C12 -176.69(18)
C8 C9 C10 C11 0.5(3)
C8 C9 C10 C20A -174.5(5)
C8 C9 C10 C20B -178.9(5)
C9 C8 C13 N1 178.22(18)
C9 C8 C13 C12 0.6(3)
C9 C10 C11 C12 0.3(3)
C9 C10 C20A C21A -16.9(9)
C9 C10 C20A C22A 102.4(7)
C9 C10 C20A C23A -137.5(6)
C9 C10 C20B C21B -41.6(11)
C9 C10 C20B C22B 79.6(9)
C9 C10 C20B C23B -162.0(8)
C10 C11 C12 C13 -0.6(3)
C10 C11 C12 C14 -177.7(2)
C11 C10 C20A C21A 168.1(6)
C11 C10 C20A C22A -72.5(8)
C11 C10 C20A C23A 47.6(8)
C11 C10 C20B C21B 139.1(8)
C11 C10 C20B C22B -99.7(9)
C11 C10 C20B C23B 18.8(11)
C11 C12 C13 N1 -177.0(2)
C11 C12 C13 C8 0.1(3)
C11 C12 C14 P1 131.90(17)
C13 N1 C2 C3 -177.7(2)
C13 N1 C2 C7 1.1(2)
C13 C8 C9 C10 -0.9(3)
C13 C12 C14 P1 -44.9(3)
C14 P1 C24 C25 178.55(17)
C14 P1 C24 C26 -58.73(19)
C14 P1 C27 C28 93.2(2)
C14 P1 C27 C29 -36.1(2)
C14 C12 C13 N1 -0.1(3)
C14 C12 C13 C8 176.95(19)
C15 P2 C30 C31 -154.70(19)
C15 P2 C30 C32 -30.6(2)
C15 P2 C33 C34 -46.2(2)
C15 P2 C33 C35 -172.56(17)
C15 C3 C4 C5 177.3(2)
C16 C5 C6 C7 178.69(19)
C20A C10 C11 C12 175.6(5)
C20B C10 C11 C12 179.6(6)
C24 P1 C14 C12 -162.66(14)
C24 P1 C27 C28 -156.9(2)
C24 P1 C27 C29 73.88(19)
C27 P1 C14 C12 -53.99(17)
C27 P1 C24 C25 67.16(19)
C27 P1 C24 C26 -170.12(18)
C30 P2 C15 C3 -164.97(16)
C30 P2 C33 C34 65.6(2)
C30 P2 C33 C35 -60.76(19)
C33 P2 C15 C3 -53.65(18)
C33 P2 C30 C31 94.9(2)
C33 P2 C30 C32 -140.98(19)
C36 N2 C44 C43 22.4(3)
C36 C37 C38 C39 -178.85(19)
C36 C37 C42 C41 178.03(18)
C36 C37 C42 C43 -9.9(3)
C36 C45 C46 C47 -23.1(3)
C36 C45 C46 C51 160.55(17)
C37 C36 C45 N3 -142.26(16)
C37 C36 C45 C46 90.7(2)
C37 C38 C39 C40 1.0(3)
C37 C42 C43 C44 -17.0(3)
C38 C37 C42 C41 -0.8(3)
C38 C37 C42 C43 171.21(19)
C38 C39 C40 C41 -1.0(3)
C39 C40 C41 C42 0.0(3)
C40 C41 C42 C37 0.9(3)
C40 C41 C42 C43 -170.8(2)
C41 C42 C43 C44 154.8(2)
C42 C37 C38 C39 -0.1(3)
C42 C43 C44 N2 10.7(4)
C44 N2 C36 C37 -46.9(2)
C44 N2 C36 C45 -174.26(16)
C45 N3 C53 C52 21.3(3)
C45 C36 C37 C38 -14.5(3)
C45 C36 C37 C42 166.70(17)
C45 C46 C47 C48 -175.81(19)
C45 C46 C51 C50 176.64(18)
C45 C46 C51 C52 -7.8(3)
C46 C47 C48 C49 -0.4(3)
C46 C51 C52 C53 -14.6(3)
C47 C46 C51 C50 0.1(3)
C47 C46 C51 C52 175.70(19)
C47 C48 C49 C50 -0.2(3)
C48 C49 C50 C51 0.8(3)
C49 C50 C51 C46 -0.7(3)
C49 C50 C51 C52 -176.1(2)
C50 C51 C52 C53 160.8(2)
C51 C46 C47 C48 0.5(3)
C51 C52 C53 N3 7.6(3)
C53 N3 C45 C36 -167.73(16)
C53 N3 C45 C46 -41.3(2)
Zr61 P61 C75 C63 -75.29(14)
Zr61 P61 C90 C91 -37.43(19)
Zr61 P61 C90 C92 85.99(18)
Zr61 P61 C93A C94 169.8(2)
Zr61 P61 C93A C95A -65.3(3)
Zr61 P61 C93B C94 151.7(3)
Zr61 P61 C93B C95B 33.2(7)
Zr61 P62 C74 C72 -67.61(15)
Zr61 P62 C84 C85 44.9(2)
Zr61 P62 C84 C86 -79.53(18)
Zr61 P62 C87 C88 -78.70(15)
Zr61 P62 C87 C89 153.90(12)
Zr61 N61 C62 C63 8.4(3)
Zr61 N61 C62 C67 -176.24(13)
Zr61 N61 C73 C68 176.48(12)
Zr61 N61 C73 C72 -4.0(3)
Zr61 N62 C96 C97 -139.29(14)
Zr61 N62 C96 C105 -11.4(2)
Zr61 N62 C104 C103 163.72(17)
Zr61 N63 C105 C96 -15.2(2)
Zr61 N63 C105 C106 -142.45(13)
Zr61 N63 C113 C112 165.00(16)
N61 C62 C63 C64 175.73(19)
N61 C62 C63 C75 1.7(3)
N61 C62 C67 C66 -176.89(18)
N61 C62 C67 C68 -0.8(2)
N62 C96 C97 C98 141.2(2)
N62 C96 C97 C102 -40.6(2)
N62 C96 C105 N63 15.6(2)
N62 C96 C105 C106 142.86(16)
N63 C105 C106 C107 144.74(18)
N63 C105 C106 C111 -38.3(2)
C62 N61 C73 C68 -0.4(2)
C62 N61 C73 C72 179.1(2)
C62 C63 C64 C65 -0.2(3)
C62 C63 C75 P61 44.7(2)
C62 C67 C68 C69 -177.8(2)
C62 C67 C68 C73 0.4(2)
C63 C62 C67 C66 -0.9(3)
C63 C62 C67 C68 175.22(17)
C63 C64 C65 C66 -0.1(3)
C63 C64 C65 C76A 175.4(3)
C63 C64 C65 C76B -167.5(3)
C64 C63 C75 P61 -129.35(17)
C64 C65 C66 C67 -0.1(3)
C64 C65 C76A C77A -123.5(4)
C64 C65 C76A C78A -1.5(7)
C64 C65 C76A C79A 115.9(4)
C64 C65 C76B C77B 175.2(4)
C64 C65 C76B C78B -65.1(5)
C64 C65 C76B C79B 55.7(6)
C65 C66 C67 C62 0.6(3)
C65 C66 C67 C68 -174.5(2)
C66 C65 C76A C77A 52.0(6)
C66 C65 C76A C78A 174.1(4)
C66 C65 C76A C79A -68.6(5)
C66 C65 C76B C77B 8.9(6)
C66 C65 C76B C78B 128.6(5)
C66 C65 C76B C79B -110.6(5)
C66 C67 C68 C69 -2.0(4)
C66 C67 C68 C73 176.2(2)
C67 C62 C63 C64 0.7(3)
C67 C62 C63 C75 -173.34(18)
C67 C68 C69 C70 178.56(19)
C67 C68 C73 N61 0.0(2)
C67 C68 C73 C72 -179.62(17)
C68 C69 C70 C71 0.3(3)
C68 C69 C70 C80 -177.09(18)
C69 C68 C73 N61 178.36(17)
C69 C68 C73 C72 -1.3(3)
C69 C70 C71 C72 -0.5(3)
C69 C70 C80 C81 -13.7(3)
C69 C70 C80 C82 -133.4(2)
C69 C70 C80 C83 107.0(2)
C70 C71 C72 C73 -0.1(3)
C70 C71 C72 C74 -178.49(19)
C71 C70 C80 C81 169.0(2)
C71 C70 C80 C82 49.3(3)
C71 C70 C80 C83 -70.3(2)
C71 C72 C73 N61 -178.54(19)
C71 C72 C73 C68 1.0(3)
C71 C72 C74 P62 -134.61(16)
C73 N61 C62 C63 -174.6(2)
C73 N61 C62 C67 0.7(2)
C73 C68 C69 C70 0.6(3)
C73 C72 C74 P62 47.2(3)
C74 P62 C84 C85 157.59(18)
C74 P62 C84 C86 33.2(2)
C74 P62 C87 C88 173.28(15)
C74 P62 C87 C89 45.88(16)
C74 C72 C73 N61 -0.4(3)
C74 C72 C73 C68 179.15(19)
C75 P61 C90 C91 67.42(17)
C75 P61 C90 C92 -169.16(17)
C75 P61 C93A C94 68.6(3)
C75 P61 C93A C95A -166.5(3)
C75 P61 C93B C94 38.7(6)
C75 P61 C93B C95B -79.8(6)
C75 C63 C64 C65 174.3(2)
C76A C65 C66 C67 -175.9(3)
C76B C65 C66 C67 166.2(3)
C80 C70 C71 C72 176.94(19)
C84 P62 C74 C72 164.71(15)
C84 P62 C87 C88 61.20(17)
C84 P62 C87 C89 -66.20(16)
C87 P62 C74 C72 52.59(17)
C87 P62 C84 C85 -92.11(19)
C87 P62 C84 C86 143.48(18)
C90 P61 C75 C63 157.93(14)
C90 P61 C93A C94 -40.1(3)
C90 P61 C93A C95A 84.8(3)
C90 P61 C93B C94 -69.3(5)
C90 P61 C93B C95B 172.2(6)
C93A P61 C75 C63 44.3(2)
C93A P61 C90 C91 174.80(19)
C93A P61 C90 C92 -61.8(2)
C93B P61 C75 C63 53.9(3)
C93B P61 C90 C91 -175.6(3)
C93B P61 C90 C92 -52.2(3)
C96 N62 C104 C103 -21.6(3)
C96 C97 C98 C99 178.24(19)
C96 C97 C102 C101 -177.69(19)
C96 C97 C102 C103 9.4(3)
C96 C105 C106 C107 19.3(3)
C96 C105 C106 C111 -163.79(17)
C97 C96 C105 N63 143.02(16)
C97 C96 C105 C106 -89.7(2)
C97 C98 C99 C100 -0.3(3)
C97 C102 C103 C104 17.0(3)
C98 C97 C102 C101 0.6(3)
C98 C97 C102 C103 -172.31(19)
C98 C99 C100 C101 -0.2(4)
C99 C100 C101 C102 1.0(4)
C100 C101 C102 C97 -1.1(3)
C100 C101 C102 C103 171.4(2)
C101 C102 C103 C104 -155.7(2)
C102 C97 C98 C99 0.1(3)
C102 C103 C104 N62 -10.9(3)
C104 N62 C96 C97 45.8(2)
C104 N62 C96 C105 173.65(16)
C105 N63 C113 C112 -21.3(3)
C105 C96 C97 C98 15.1(3)
C105 C96 C97 C102 -166.72(18)
C105 C106 C107 C108 175.88(18)
C105 C106 C111 C110 -176.76(18)
C105 C106 C111 C112 8.7(3)
C106 C107 C108 C109 0.5(3)
C106 C111 C112 C113 15.8(3)
C107 C106 C111 C110 0.3(3)
C107 C106 C111 C112 -174.18(18)
C107 C108 C109 C110 0.8(3)
C108 C109 C110 C111 -1.4(3)
C109 C110 C111 C106 0.9(3)
C109 C110 C111 C112 175.12(19)
C110 C111 C112 C113 -158.6(2)
C111 C106 C107 C108 -1.0(3)
C111 C112 C113 N63 -9.3(3)
C113 N63 C105 C96 170.75(16)
C113 N63 C105 C106 43.5(2)

loop_
_exptl_oxdiff_crystal_face_indexfrac_h
_exptl_oxdiff_crystal_face_indexfrac_k
_exptl_oxdiff_crystal_face_indexfrac_l
_exptl_oxdiff_crystal_face_x
_exptl_oxdiff_crystal_face_y
_exptl_oxdiff_crystal_face_z
4.9995 -22.9969 19.9962 -0.0125 -0.0918 1.0037
-14.9972 -1.0010 -10.9972 -0.6606 -0.6758 -0.3070
0.9999 -16.9975 -18.9981 0.1956 -0.9517 0.1847
2.9996 0.9998 30.9957 -0.1581 0.8549 0.4893
-15.9969 0.9983 16.9992 -0.9905 0.0359 0.0643
-4.9994 23.9967 -16.9966 -0.0151 0.1947 -0.9845
15.9969 -1.9982 -15.9994 0.9775 -0.0422 -0.0210
-8.9980 -17.9985 6.9994 -0.5843 -0.6076 0.5102
-4.9994 13.9982 -29.9952 0.0882 -0.4240 -0.9107
6.0000 0.0000 29.0000 0.0133 0.8521 0.5183
8.0000 -4.0000 29.0000 0.1044 0.7808 0.6508
